data_4330537
loop_
_publ_author_name
'Shae Anne Vaughn'
'Bryan C. Chakoumakos'
'Radu Custelcean'
'Joanne O. Ramey'
'Mark D. Smith'
'Lynn A. Boatner'
'Hans-Conrad zur Loye'

_publ_contact_author_address
;The University of South Carolina
Chemistry and Biochemistry Department
631 Sumter Street
Columbia, SC 29208
;
_publ_contact_author_email zurloye@email.sc.edu
_publ_contact_author_name 'Hans-Conrad zur Loye'
_publ_section_title
;
 New Family of Cerium Halide Based Materials: CeX3.ROH Compounds
 Containing Planes, Chains, and Tetradecanuclear Rings
;
_journal_name_full 'Inorganic Chemistry'
_journal_page_first 10503
_journal_page_last 10511
_journal_paper_doi 10.1021/ic3003349
_journal_volume 51
_journal_year 2012
_chemical_formula_moiety (CeBr3)14(OC4)36
_chemical_formula_sum 'C144 Br42 Ce14 O36'
_chemical_formula_weight 7623.35
_space_group_IT_number 2
_symmetry_cell_setting triclinic
_symmetry_Int_Tables_number 2
_symmetry_space_group_name_Hall '-P 1'
_symmetry_space_group_name_H-M 'P -1'
_atom_sites_solution_primary direct
_atom_sites_solution_secondary difmap
_audit_creation_method SHELXL-97
_cell_angle_alpha 81.209(2)
_cell_angle_beta 89.414(2)
_cell_angle_gamma 67.982(2)
_cell_formula_units_Z 2
_cell_length_a 22.2101(19)
_cell_length_b 23.760(2)
_cell_length_c 26.488(2)
_cell_measurement_reflns_used 2977
_cell_measurement_temperature 173
_cell_measurement_theta_max 22.01
_cell_measurement_theta_min 2.38
_cell_volume 12789.4(18)
_computing_cell_refinement 'SAINT-Plus Version 6.45 (Bruker, 2001)'
_computing_data_collection 'SMART Version 5.625 (Bruker, 2001)'
_computing_data_reduction 'SAINT-Plus Version 6.45 (Bruker, 2001)'
_computing_molecular_graphics various
_computing_publication_material 'SHELXTL Version 6.14 (Bruker, 2000)'
_computing_structure_refinement 'SHELXL-97 (Sheldrick, 1997)'
_computing_structure_solution 'SHELXS-97 (Sheldrick, 1990)'
_diffrn_ambient_temperature 100(2)
_diffrn_measured_fraction_theta_full 1.000
_diffrn_measured_fraction_theta_max 1.000
_diffrn_measurement_device_type 'Bruker SMART APEX CCD diffractometer'
_diffrn_measurement_method omega-scans
_diffrn_radiation_monochromator graphite
_diffrn_radiation_type MoK\a
_diffrn_radiation_wavelength 0.71073
_diffrn_reflns_av_R_equivalents 0.1905
_diffrn_reflns_av_sigmaI/netI 0.2616
_diffrn_reflns_limit_h_max 25
_diffrn_reflns_limit_h_min -25
_diffrn_reflns_limit_k_max 27
_diffrn_reflns_limit_k_min -27
_diffrn_reflns_limit_l_max 30
_diffrn_reflns_limit_l_min -28
_diffrn_reflns_number 105111
_diffrn_reflns_theta_full 24.11
_diffrn_reflns_theta_max 24.11
_diffrn_reflns_theta_min 0.99
_diffrn_source 'fine-focus sealed tube'
_exptl_absorpt_coefficient_mu 9.043
_exptl_absorpt_correction_T_max 1.00
_exptl_absorpt_correction_T_min 0.5482
_exptl_absorpt_correction_type multi-scan
_exptl_absorpt_process_details 'SADABS Version 2.05 (Bruker, 2001)'
_exptl_crystal_colour colorless
_exptl_crystal_density_diffrn 1.996
_exptl_crystal_description plate
_exptl_crystal_F_000 6992
_exptl_crystal_size_max 0.16
_exptl_crystal_size_mid 0.10
_exptl_crystal_size_min 0.03
_refine_diff_density_max 2.122
_refine_diff_density_min -1.935
_refine_diff_density_rms 0.310
_refine_ls_extinction_method none
_refine_ls_goodness_of_fit_ref 0.931
_refine_ls_hydrogen_treatment noref
_refine_ls_matrix_type full
_refine_ls_number_parameters 1490
_refine_ls_number_reflns 40666
_refine_ls_number_restraints 148
_refine_ls_restrained_S_all 0.930
_refine_ls_R_factor_all 0.2166
_refine_ls_R_factor_gt 0.0839
_refine_ls_shift/su_max 0.012
_refine_ls_shift/su_mean 0.000
_refine_ls_structure_factor_coef Fsqd
_refine_ls_weighting_details 'calc w=1/[\s^2^(Fo^2^)+(0.0668P)^2^+0.0000P] where P=(Fo^2^+2Fc^2^)/3'
_refine_ls_weighting_scheme calc
_refine_ls_wR_factor_gt 0.1644
_refine_ls_wR_factor_ref 0.2178
_reflns_number_gt 16475
_reflns_number_total 40666
_reflns_threshold_expression >2sigma(I)
_cod_data_source_file ic3003349_si_002_2.cif
_cod_data_source_block 2
_cod_original_cell_volume 12789(2)
_cod_database_code 4330537

loop_
_symmetry_equiv_pos_as_xyz
'x, y, z'
'-x, -y, -z'

loop_
_atom_site_label
_atom_site_type_symbol
_atom_site_fract_x
_atom_site_fract_y
_atom_site_fract_z
_atom_site_U_iso_or_equiv
_atom_site_adp_type
_atom_site_occupancy
_atom_site_symmetry_multiplicity
_atom_site_calc_flag
_atom_site_refinement_flags
_atom_site_disorder_assembly
_atom_site_disorder_group
C43B C 0.917(3) -0.379(2) 0.4005(19) 0.036(11) Uiso 0.50 1 d PD A 2
C38A C 0.699(11) 0.072(7) 0.198(7) 0.16(3) Uiso 0.26(6) 1 d PD B 1
C38B C 0.698(4) 0.062(2) 0.267(3) 0.16(3) Uiso 0.74(6) 1 d PD B 2
Br1 Br 0.31835(12) 0.17313(12) 0.24490(12) 0.0279(7) Uani 1 1 d . D .
Br2 Br 0.39733(13) 0.14996(12) 0.36962(12) 0.0304(7) Uani 1 1 d . D .
Br3 Br 0.47749(13) 0.17392(12) 0.24450(13) 0.0383(8) Uani 1 1 d . D .
Br4 Br 0.57057(14) 0.02887(13) 0.33921(14) 0.0429(9) Uani 1 1 d . D .
Br5 Br 0.51539(12) -0.06944(12) 0.27022(12) 0.0319(8) Uani 1 1 d . D .
Br6 Br 0.34179(12) 0.01264(11) 0.26813(12) 0.0299(7) Uani 1 1 d . D .
Br7 Br 0.43849(12) -0.13903(12) 0.37333(11) 0.0278(7) Uani 1 1 d . D .
Br8 Br 0.37235(12) -0.22964(11) 0.24831(12) 0.0296(7) Uani 1 1 d . D .
Br9 Br 0.45599(15) -0.11185(18) 0.15818(13) 0.0587(11) Uani 1 1 d . D .
Br10 Br 0.53532(12) -0.23077(12) 0.27840(12) 0.0286(7) Uani 1 1 d . D .
Br11 Br 0.69957(12) -0.31670(12) 0.25144(11) 0.0273(7) Uani 1 1 d . D .
Br12 Br 0.75867(13) -0.26530(13) 0.35783(12) 0.0343(8) Uani 1 1 d . D .
Br13 Br 0.76903(12) -0.20059(12) 0.22498(12) 0.0325(8) Uani 1 1 d . D .
Br14 Br 0.83912(12) -0.45892(12) 0.27734(11) 0.0272(7) Uani 1 1 d . D .
Br15 Br 0.97863(12) -0.40571(11) 0.25016(11) 0.0221(7) Uani 1 1 d . D .
Br16 Br 0.95231(12) -0.46612(12) 0.13893(11) 0.0259(7) Uani 1 1 d . D .
Br17 Br 1.00478(12) -0.53731(12) 0.35364(11) 0.0257(7) Uani 1 1 d . D .
Br18 Br 1.10980(12) -0.55483(11) 0.23767(11) 0.0256(7) Uani 1 1 d . D .
Br19 Br 1.07550(12) -0.31926(11) 0.28221(11) 0.0250(7) Uani 1 1 d . D .
Br20 Br 1.18314(12) -0.35226(11) 0.17659(11) 0.0253(7) Uani 1 1 d . D .
Br21 Br 1.02662(13) -0.14869(13) 0.26888(14) 0.0400(9) Uani 1 1 d . C .
Br22 Br 1.10338(14) -0.12141(12) 0.13897(12) 0.0348(8) Uani 1 1 d . C .
Br23 Br 1.18224(12) -0.14434(12) 0.26494(12) 0.0279(7) Uani 1 1 d . C .
Br26 Br 0.98097(12) 0.10165(11) 0.22429(12) 0.0273(7) Uani 1 1 d . C .
Br27 Br 1.15851(12) 0.01565(11) 0.23096(12) 0.0277(7) Uani 1 1 d . C .
Br28 Br 1.06290(13) 0.17395(12) 0.13421(11) 0.0297(7) Uani 1 1 d . C .
Br29 Br 1.04486(12) 0.10961(12) 0.34493(11) 0.0278(7) Uani 1 1 d . C .
Br30 Br 1.12703(12) 0.25256(12) 0.26866(12) 0.0297(7) Uani 1 1 d . C .
Br31 Br 0.96613(12) 0.25299(11) 0.24096(12) 0.0270(7) Uani 1 1 d . C .
Br32 Br 0.80054(12) 0.34452(12) 0.24134(12) 0.0305(8) Uani 1 1 d . C .
Br33 Br 0.73693(13) 0.28905(13) 0.14290(12) 0.0343(8) Uani 1 1 d . C .
Br34 Br 0.73009(12) 0.22647(12) 0.27490(12) 0.0335(8) Uani 1 1 d . C .
Br35 Br 0.66041(12) 0.48410(11) 0.23150(11) 0.0256(7) Uani 1 1 d . C .
Br36 Br 0.51949(12) 0.43374(11) 0.25008(11) 0.0216(6) Uani 1 1 d . C .
Br37 Br 0.55239(13) 0.48571(12) 0.36228(11) 0.0258(7) Uani 1 1 d . C .
Br38 Br 0.50038(12) 0.56352(12) 0.14846(11) 0.0264(7) Uani 1 1 d . C .
Br39 Br 0.38806(12) 0.58583(11) 0.26124(11) 0.0239(7) Uani 1 1 d . C .
Br40 Br 0.24916(12) 0.55030(11) 0.30711(11) 0.0225(7) Uani 1 1 d . . .
Br41 Br 0.25101(11) 0.47759(11) 0.19524(11) 0.0214(6) Uani 1 1 d . . .
Br42 Br 0.32215(13) 0.38103(12) 0.32885(11) 0.0287(7) Uani 1 1 d . C .
Br43 Br 0.42449(12) 0.34583(11) 0.22154(11) 0.0251(7) Uani 1 1 d . C .
C7 C 0.2065(13) 0.3150(12) 0.3492(11) 0.032(7) Uiso 1 1 d . . .
C8 C 0.1832(12) 0.2843(12) 0.4011(10) 0.028(7) Uiso 1 1 d . . .
C9 C 0.2371(15) 0.2490(14) 0.4373(12) 0.047(9) Uiso 1 1 d . . .
C10 C 0.2119(15) 0.2246(14) 0.4904(13) 0.054(9) Uiso 1 1 d . . .
C11 C 0.2388(14) 0.3264(13) 0.1769(12) 0.043(8) Uiso 1 1 d . . .
C12 C 0.2764(17) 0.3187(16) 0.1271(14) 0.065(11) Uiso 1 1 d . . .
C13 C 0.308(2) 0.358(2) 0.1069(18) 0.107(16) Uiso 1 1 d . . .
C14 C 0.3382(19) 0.3409(18) 0.0527(16) 0.083(13) Uiso 1 1 d . . .
C15 C 0.4487(12) -0.0070(12) 0.4252(11) 0.029(7) Uiso 1 1 d . . .
C16 C 0.3857(15) 0.0103(14) 0.4526(11) 0.050(9) Uiso 1 1 d D . .
C17 C 0.3930(17) 0.0092(18) 0.5101(12) 0.090(13) Uiso 1 1 d D . .
C18 C 0.3230(17) 0.0338(18) 0.5297(16) 0.091(14) Uiso 1 1 d D . .
C19 C 0.428(2) 0.072(2) 0.1510(15) 0.095(14) Uiso 1 1 d D D .
C20 C 0.4701(14) 0.0711(13) 0.1054(10) 0.042(8) Uiso 1 1 d D . .
C23 C 0.2725(11) -0.0887(11) 0.3520(10) 0.019(6) Uiso 1 1 d . . .
C24 C 0.2688(13) -0.1409(12) 0.3893(11) 0.031(7) Uiso 1 1 d . . .
C25 C 0.2491(15) -0.1191(13) 0.4423(11) 0.048(9) Uiso 1 1 d D . .
C26 C 0.2463(17) -0.1738(14) 0.4818(13) 0.069(11) Uiso 1 1 d D . .
C27 C 0.2880(12) -0.0992(12) 0.1565(11) 0.029(7) Uiso 1 1 d . . .
C28 C 0.2524(17) -0.0496(16) 0.1139(14) 0.068(11) Uiso 1 1 d D . .
C29 C 0.292(2) -0.0204(19) 0.0798(16) 0.099(15) Uiso 1 1 d D . .
C30 C 0.333(3) -0.067(3) 0.048(3) 0.19(3) Uiso 1 1 d . . .
C31 C 0.6186(15) -0.1534(14) 0.4067(12) 0.047(9) Uiso 1 1 d . . .
C32 C 0.5929(14) -0.1744(13) 0.4576(11) 0.041(8) Uiso 1 1 d . . .
C33 C 0.6201(14) -0.2475(13) 0.4713(11) 0.041(8) Uiso 1 1 d . . .
C34 C 0.5962(14) -0.2659(13) 0.5238(12) 0.042(8) Uiso 1 1 d . . .
C35 C 0.7247(16) -0.0824(15) 0.3087(13) 0.055(9) Uiso 1 1 d . . .
C36 C 0.742(2) -0.0459(17) 0.2601(16) 0.086(13) Uiso 1 1 d D B .
C37 C 0.693(3) 0.017(2) 0.233(2) 0.19(3) Uiso 1 1 d D . .
C39 C 0.6276(19) -0.1354(17) 0.1363(16) 0.084(13) Uiso 1 1 d D . .
C40 C 0.637(2) -0.0771(19) 0.1447(16) 0.118(17) Uiso 1 1 d D . .
C41 C 0.656(2) -0.055(2) 0.0912(16) 0.103(15) Uiso 1 1 d D . .
C42 C 0.664(3) 0.005(3) 0.100(3) 0.20(3) Uiso 1 1 d D . .
C47 C 0.8992(13) -0.2228(13) 0.3167(11) 0.036(8) Uiso 1 1 d . . .
C48 C 0.9433(17) -0.2357(16) 0.3668(14) 0.061(10) Uiso 1 1 d . . .
C49 C 0.9282(19) -0.1730(19) 0.3829(16) 0.090(14) Uiso 1 1 d D . .
C50 C 0.872(2) -0.153(2) 0.4179(18) 0.122(18) Uiso 1 1 d D . .
C51 C 0.7980(13) -0.3184(13) 0.1394(11) 0.036(8) Uiso 1 1 d . . .
C52 C 0.8125(15) -0.2712(14) 0.0998(12) 0.047(9) Uiso 1 1 d . . .
C53 C 0.8800(14) -0.2980(13) 0.0777(12) 0.043(8) Uiso 1 1 d . . .
C54 C 0.8928(14) -0.2486(13) 0.0340(12) 0.044(8) Uiso 1 1 d . . .
C59 C 0.8209(12) -0.5176(12) 0.1724(10) 0.029(7) Uiso 1 1 d . . .
C60 C 0.8166(15) -0.5378(14) 0.1208(13) 0.051(9) Uiso 1 1 d . . .
C61 C 0.746(2) -0.5082(18) 0.0904(18) 0.112(16) Uiso 1 1 d D . .
C62 C 0.727(2) -0.4393(17) 0.0878(16) 0.093(14) Uiso 1 1 d D . .
C63 C 1.0124(12) -0.6395(11) 0.1514(10) 0.027(7) Uiso 1 1 d . . .
C64 C 1.0759(14) -0.6403(13) 0.1200(12) 0.042(8) Uiso 1 1 d . . .
C65 C 1.0708(14) -0.6588(14) 0.0682(12) 0.046(9) Uiso 1 1 d . . .
C66 C 1.0165(14) -0.6058(13) 0.0321(12) 0.043(8) Uiso 1 1 d . . .
C67 C 1.1255(13) -0.4695(12) 0.3796(11) 0.035(8) Uiso 1 1 d . . .
C68 C 1.1725(13) -0.5331(12) 0.4060(11) 0.032(7) Uiso 1 1 d . . .
C69 C 1.1979(16) -0.5326(15) 0.4578(14) 0.061(10) Uiso 1 1 d . . .
C70 C 1.2405(16) -0.5969(15) 0.4838(13) 0.058(10) Uiso 1 1 d . . .
C71 C 1.0778(16) -0.3922(15) 0.1052(13) 0.055(10) Uiso 1 1 d . . .
C72 C 1.1272(17) -0.4370(16) 0.0765(14) 0.063(10) Uiso 1 1 d . . .
C73 C 1.1166(15) -0.4965(15) 0.0710(13) 0.054(9) Uiso 1 1 d . . .
C74 C 1.1556(17) -0.5324(16) 0.0263(14) 0.071(11) Uiso 1 1 d . . .
C75 C 1.0007(14) -0.2505(13) 0.1534(11) 0.036(8) Uiso 1 1 d . . .
C76 C 0.9370(15) -0.2089(14) 0.1672(12) 0.049(9) Uiso 1 1 d . . .
C77 C 0.9106(15) -0.1420(14) 0.1305(12) 0.047(9) Uiso 1 1 d . . .
C78 C 0.8416(16) -0.1048(15) 0.1416(13) 0.063(10) Uiso 1 1 d . . .
C79 C 1.2524(12) -0.2946(12) 0.3361(11) 0.028(7) Uiso 1 1 d . . .
C80 C 1.2065(15) -0.2772(15) 0.3786(13) 0.054(9) Uiso 1 1 d . . .
C81 C 1.1823(17) -0.3282(16) 0.3987(14) 0.064(10) Uiso 1 1 d . . .
C82 C 1.1279(19) -0.3027(18) 0.4361(16) 0.085(13) Uiso 1 1 d . . .
C83 C 1.2649(15) -0.2427(15) 0.1337(14) 0.067(11) Uiso 1 1 d D . .
C84 C 1.3318(15) -0.2918(16) 0.1338(15) 0.077(12) Uiso 1 1 d D . .
C85 C 1.3521(19) -0.2844(18) 0.0741(16) 0.081(12) Uiso 1 1 d . . .
C86 C 1.371(3) -0.232(3) 0.053(2) 0.15(2) Uiso 1 1 d . . .
C87 C 1.010(2) 0.0451(19) 0.0947(17) 0.093(14) Uiso 1 1 d D . .
C88 C 1.020(2) 0.076(2) 0.0423(18) 0.17(2) Uiso 1 1 d D E .
C89 C 1.0777(19) 0.0197(17) 0.0319(16) 0.079(12) Uiso 1 1 d D . .
C91 C 1.0776(12) -0.0631(11) 0.3576(10) 0.026(7) Uiso 1 1 d . . .
C92 C 1.0294(13) -0.0519(13) 0.3982(11) 0.037(8) Uiso 1 1 d . . .
C93 C 1.0592(16) -0.0958(15) 0.4470(13) 0.055(10) Uiso 1 1 d . . .
C94 C 1.0134(19) -0.0905(18) 0.4915(16) 0.087(13) Uiso 1 1 d . . .
C95 C 1.2262(14) 0.1123(14) 0.3492(12) 0.045(9) Uiso 1 1 d . . .
C96 C 1.197(2) 0.1094(19) 0.3964(17) 0.090(14) Uiso 1 1 d . . .
C97 C 1.1994(14) 0.0460(13) 0.4184(11) 0.040(8) Uiso 1 1 d . . .
C98 C 1.1552(17) 0.0591(16) 0.4690(14) 0.072(11) Uiso 1 1 d . . .
C99 C 1.2294(12) 0.1203(11) 0.1572(10) 0.024(7) Uiso 1 1 d . . .
C100 C 1.2338(13) 0.1733(13) 0.1189(11) 0.037(8) Uiso 1 1 d . . .
C101 C 1.2600(14) 0.1546(13) 0.0692(12) 0.045(8) Uiso 1 1 d . . .
C102 C 1.2796(15) 0.2022(14) 0.0368(12) 0.051(9) Uiso 1 1 d . . .
C107 C 0.7789(16) 0.1249(15) 0.1624(13) 0.055(9) Uiso 1 1 d . . .
C108 C 0.801(2) 0.130(2) 0.1091(19) 0.108(16) Uiso 1 1 d D . .
C109 C 0.765(3) 0.126(3) 0.0619(18) 0.19(3) Uiso 1 1 d D . .
C110 C 0.798(2) 0.131(2) 0.0102(19) 0.120(17) Uiso 1 1 d D . .
C111 C 0.8924(13) 0.2871(12) 0.1011(11) 0.031(7) Uiso 1 1 d . . .
C112 C 0.9126(15) 0.2770(14) 0.0490(13) 0.053(9) Uiso 1 1 d . . .
C113 C 0.8865(14) 0.2333(13) 0.0255(12) 0.044(8) Uiso 1 1 d . . .
C114 C 0.9078(19) 0.2292(17) -0.0340(15) 0.081(13) Uiso 1 1 d . . .
C115 C 0.5955(14) 0.2461(13) 0.1895(12) 0.039(8) Uiso 1 1 d . . .
C116 C 0.5670(16) 0.2572(15) 0.1359(13) 0.058(10) Uiso 1 1 d . . .
C117 C 0.5765(16) 0.1959(15) 0.1220(14) 0.059(10) Uiso 1 1 d . . .
C118 C 0.537(3) 0.210(3) 0.069(2) 0.15(2) Uiso 1 1 d . . .
C123 C 0.6101(13) 0.4222(12) 0.0872(11) 0.036(7) Uiso 1 1 d . . .
C124 C 0.5441(16) 0.4261(15) 0.0734(13) 0.061(10) Uiso 1 1 d . . .
C125 C 0.5474(13) 0.4058(12) 0.0167(11) 0.037(8) Uiso 1 1 d . . .
C126 C 0.4825(17) 0.4025(16) 0.0014(14) 0.068(11) Uiso 1 1 d . . .
C127 C 0.6208(15) 0.6060(14) 0.3545(13) 0.054(9) Uiso 1 1 d . . .
C128 C 0.6942(15) 0.5751(14) 0.3752(12) 0.045(9) Uiso 1 1 d . . .
C129 C 0.7216(15) 0.5021(14) 0.3807(12) 0.050(9) Uiso 1 1 d . . .
C130 C 0.7889(15) 0.4751(14) 0.4142(13) 0.053(9) Uiso 1 1 d . . .
C131 C 0.5131(15) 0.7028(14) 0.1643(13) 0.053(9) Uiso 1 1 d . . .
C132 C 0.5788(13) 0.7023(13) 0.1386(11) 0.039(8) Uiso 1 1 d . . .
C133 C 0.5584(13) 0.7367(12) 0.0846(11) 0.034(7) Uiso 1 1 d . . .
C134 C 0.6206(17) 0.7388(16) 0.0586(14) 0.065(11) Uiso 1 1 d . . .
C135 C 0.4450(13) 0.6415(13) 0.3630(11) 0.037(8) Uiso 1 1 d . . .
C136 C 0.4531(15) 0.6879(14) 0.3939(13) 0.050(9) Uiso 1 1 d . . .
C137 C 0.4222(16) 0.6849(15) 0.4431(14) 0.056(10) Uiso 1 1 d . . .
C138 C 0.437(2) 0.714(2) 0.4837(18) 0.102(15) Uiso 1 1 d . . .
C143 C 0.3726(11) 0.4966(11) 0.1213(10) 0.020(6) Uiso 1 1 d . . .
C144 C 0.3283(14) 0.5566(13) 0.0913(12) 0.045(9) Uiso 1 1 d . . .
C145 C 0.3037(13) 0.5477(13) 0.0409(11) 0.038(8) Uiso 1 1 d . . .
C146 C 0.2566(14) 0.6128(13) 0.0097(12) 0.043(8) Uiso 1 1 d . . .
Ce1 Ce 0.36206(7) 0.26358(7) 0.28736(7) 0.0244(4) Uani 1 1 d . . .
Ce2 Ce 0.44357(7) 0.06432(7) 0.29152(6) 0.0239(4) Uani 1 1 d . . .
Ce3 Ce 0.40454(7) -0.12210(6) 0.26073(6) 0.0218(4) Uani 1 1 d . . .
Ce4 Ce 0.64672(7) -0.18902(7) 0.28094(7) 0.0245(4) Uani 1 1 d . . .
Ce5 Ce 0.83776(7) -0.33184(7) 0.27597(6) 0.0232(4) Uani 1 1 d . . .
Ce6 Ce 0.96778(7) -0.53577(6) 0.24401(6) 0.0209(4) Uani 1 1 d . . .
Ce7 Ce 1.13236(7) -0.43880(6) 0.24171(6) 0.0193(4) Uani 1 1 d . . .
Ce8 Ce 1.13891(7) -0.23577(7) 0.22221(7) 0.0244(4) Uani 1 1 d . . .
Ce9 Ce 1.05569(7) -0.03817(7) 0.21861(7) 0.0294(4) Uani 1 1 d . . .
Ce10 Ce 1.09615(7) 0.14771(7) 0.24659(6) 0.0224(4) Uani 1 1 d . . .
Ce11 Ce 0.85250(7) 0.21507(7) 0.21922(7) 0.0256(4) Uani 1 1 d . . .
Ce12 Ce 0.66106(7) 0.35819(6) 0.22398(6) 0.0209(4) Uani 1 1 d . . .
Ce13 Ce 0.53049(7) 0.56370(6) 0.25984(6) 0.0194(4) Uani 1 1 d . . .
Ce14 Ce 0.36841(7) 0.46809(6) 0.25929(6) 0.0196(4) Uani 1 1 d . . .
O2 O 0.2550(8) 0.2721(7) 0.3241(7) 0.031(5) Uani 1 1 d . D .
O3 O 0.2811(8) 0.3316(7) 0.2185(8) 0.034(5) Uani 1 1 d . D .
O4 O 0.4330(9) -0.0011(8) 0.3700(7) 0.038(5) Uani 1 1 d . D .
O5 O 0.4543(9) 0.0629(11) 0.1999(8) 0.065(7) Uani 1 1 d . D .
O6 O 0.3012(8) -0.1097(7) 0.3039(7) 0.029(5) Uani 1 1 d . D .
O7 O 0.3070(7) -0.0746(8) 0.1981(6) 0.025(5) Uani 1 1 d . D .
O8 O 0.5991(9) -0.1801(9) 0.3661(7) 0.046(6) Uani 1 1 d . D .
O9 O 0.6635(8) -0.0968(8) 0.2991(7) 0.034(5) Uiso 1 1 d . D .
O10 O 0.6066(8) -0.1553(8) 0.1918(7) 0.034(5) Uani 1 1 d . D .
O11 O 0.8942(8) -0.3950(8) 0.3563(7) 0.037(5) Uani 1 1 d D A .
O12 O 0.9151(9) -0.2831(8) 0.2981(8) 0.045(6) Uani 1 1 d . D .
O13 O 0.8467(8) -0.3386(8) 0.1841(8) 0.038(5) Uani 1 1 d . D .
O15 O 0.8800(7) -0.5600(7) 0.1988(6) 0.018(4) Uani 1 1 d U D .
O16 O 1.0224(7) -0.6261(7) 0.2025(7) 0.023(4) Uani 1 1 d . D .
O17 O 1.1101(7) -0.4755(7) 0.3280(7) 0.027(5) Uani 1 1 d . D .
O18 O 1.0803(8) -0.4251(8) 0.1550(7) 0.031(5) Uani 1 1 d . D .
O19 O 1.0463(9) -0.2242(8) 0.1618(8) 0.046(6) Uani 1 1 d . D .
O20 O 1.2192(8) -0.3027(8) 0.2896(6) 0.026(5) Uani 1 1 d . D .
O21 O 1.2478(8) -0.2462(7) 0.1879(7) 0.025(4) Uiso 1 1 d . D .
O22 O 1.0613(9) 0.0275(8) 0.1363(7) 0.039(5) Uani 1 1 d U C .
O23 O 1.0473(8) -0.0223(8) 0.3095(7) 0.032(5) Uani 1 1 d . C .
O24 O 1.1964(8) 0.0963(8) 0.3068(7) 0.031(5) Uani 1 1 d U C .
O25 O 1.1972(8) 0.1404(7) 0.2023(7) 0.026(4) Uani 1 1 d U C .
O26 O 0.8902(8) 0.1750(8) 0.3084(7) 0.033(5) Uani 1 1 d D C .
O27 O 0.8317(9) 0.1314(9) 0.1874(8) 0.045(5) Uiso 1 1 d . C .
O28 O 0.9059(9) 0.2282(8) 0.1349(7) 0.039(5) Uani 1 1 d . C .
O29 O 0.5856(8) 0.3086(7) 0.2036(7) 0.027(4) Uani 1 1 d U C .
O30 O 0.6534(8) 0.3616(7) 0.3171(7) 0.027(5) Uani 1 1 d . C .
O31 O 0.6099(8) 0.4270(7) 0.1416(7) 0.030(5) Uani 1 1 d . C .
O32 O 0.6175(8) 0.5900(7) 0.3003(6) 0.023(4) Uani 1 1 d U C .
O33 O 0.5307(8) 0.6614(7) 0.2155(7) 0.027(5) Uani 1 1 d . C .
O34 O 0.4752(7) 0.6477(7) 0.3128(6) 0.014(4) Uani 1 1 d U C .
O35 O 0.4224(8) 0.4529(7) 0.3446(6) 0.024(4) Uiso 1 1 d D C .
O36 O 0.3879(7) 0.5031(7) 0.1703(6) 0.022(4) Uani 1 1 d U C .
Br24 Br 0.9210(7) -0.0140(8) 0.195(2) 0.049(8) Uani 0.62(10) 1 d P C 1
Br25 Br 0.9284(12) -0.0037(15) 0.169(2) 0.033(9) Uani 0.38(10) 1 d P C 2
O1A O 0.4533(9) 0.2511(9) 0.3461(8) 0.050(6) Uani 0.47(4) 1 d P D 3
C1A C 0.4969(15) 0.2798(15) 0.3575(15) 0.080(12) Uiso 0.47(4) 1 d PD D 3
C2A C 0.568(2) 0.238(3) 0.354(3) 0.073(15) Uiso 0.47(4) 1 d PD D 3
C3A C 0.593(2) 0.179(3) 0.393(3) 0.072(11) Uiso 0.47(4) 1 d PD D 3
C4A C 0.666(2) 0.140(3) 0.390(3) 0.072(11) Uiso 0.47(4) 1 d PD D 3
O1B O 0.4533(9) 0.2511(9) 0.3461(8) 0.050(6) Uani 0.53(4) 1 d P D 4
C1B C 0.4969(15) 0.2798(15) 0.3575(15) 0.080(12) Uiso 0.53(4) 1 d PD D 4
C2B C 0.563(2) 0.248(2) 0.335(2) 0.073(15) Uiso 0.53(4) 1 d PD D 4
C3B C 0.600(3) 0.181(2) 0.360(2) 0.072(11) Uiso 0.53(4) 1 d PD D 4
C4B C 0.603(3) 0.169(3) 0.419(2) 0.072(11) Uiso 0.53(4) 1 d PD D 4
O14A O 0.9518(8) -0.6263(7) 0.2911(6) 0.025(4) Uani 0.50 1 d PDU D 1
C55A C 0.9238(11) -0.6381(12) 0.3399(8) 0.054(9) Uiso 0.50 1 d PD D 1
C56A C 0.970(3) -0.699(2) 0.3753(12) 0.078(17) Uiso 0.50 1 d PD D 1
C57A C 0.952(2) -0.705(3) 0.4311(12) 0.074(17) Uiso 0.50 1 d PD D 1
C58A C 1.008(3) -0.753(3) 0.4683(15) 0.076(18) Uiso 0.50 1 d PD D 1
O14B O 0.9518(8) -0.6263(7) 0.2911(6) 0.025(4) Uani 0.50 1 d PDU D 2
C55B C 0.9238(11) -0.6381(12) 0.3399(8) 0.054(9) Uiso 0.50 1 d PD D 2
C56B C 0.968(2) -0.6731(16) 0.3876(10) 0.078(17) Uiso 0.50 1 d PD D 2
C57B C 0.983(3) -0.7431(15) 0.3968(19) 0.074(17) Uiso 0.50 1 d PD D 2
C58B C 1.019(4) -0.777(2) 0.449(2) 0.076(18) Uiso 0.50 1 d PD D 2
C43A C 0.875(2) -0.410(2) 0.4112(11) 0.036(11) Uiso 0.50 1 d PD A 1
C44A C 0.937(3) -0.409(3) 0.436(3) 0.057(14) Uiso 0.50 1 d PD A 1
C45A C 0.945(4) -0.403(7) 0.492(3) 0.106(17) Uiso 0.50 1 d PD A 1
C46A C 1.016(3) -0.411(3) 0.499(2) 0.042(13) Uiso 0.50 1 d PD A 1
C44B C 0.916(3) -0.422(3) 0.450(2) 0.057(14) Uiso 0.50 1 d PD A 2
C45B C 0.943(5) -0.409(6) 0.4987(19) 0.106(17) Uiso 0.50 1 d PD A 2
C46B C 0.997(3) -0.382(3) 0.492(2) 0.042(13) Uiso 0.50 1 d PD A 2
C90A C 1.118(4) 0.061(4) 0.021(4) 0.10(5) Uiso 0.43(8) 1 d PD E 1
C90B C 1.089(4) 0.025(4) -0.0256(18) 0.12(4) Uiso 0.57(8) 1 d PD E 2
C139 C 0.410(3) 0.444(2) 0.3987(11) 0.044(18) Uiso 0.50 1 d PD C 1
C140 C 0.389(3) 0.502(2) 0.425(2) 0.06(2) Uiso 0.50 1 d PD C 1
C141 C 0.385(4) 0.475(2) 0.481(2) 0.10(3) Uiso 0.50 1 d PD C 1
C142 C 0.352(3) 0.541(3) 0.492(2) 0.06(2) Uiso 0.50 1 d PD C 1
C239 C 0.389(3) 0.476(3) 0.391(2) 0.045(18) Uiso 0.50 1 d PD C 2
C240 C 0.426(3) 0.424(2) 0.4346(19) 0.043(17) Uiso 0.50 1 d PD C 2
C241 C 0.413(4) 0.435(3) 0.490(2) 0.07(2) Uiso 0.50 1 d PD C 2
C242 C 0.425(4) 0.492(3) 0.500(3) 0.10(3) Uiso 0.50 1 d PD C 2
C103 C 0.872(3) 0.197(3) 0.3563(14) 0.056(19) Uiso 0.50 1 d PD C 1
C104 C 0.871(4) 0.143(3) 0.396(3) 0.10(3) Uiso 0.50 1 d PD C 1
C105 C 0.818(4) 0.117(3) 0.387(4) 0.15(4) Uiso 0.50 1 d PD C 1
C106 C 0.837(3) 0.048(3) 0.402(3) 0.06(2) Uiso 0.50 1 d PD C 1
C203 C 0.871(2) 0.1461(17) 0.3539(13) 0.023(13) Uiso 0.50 1 d PD C 2
C204 C 0.868(2) 0.0841(18) 0.3458(18) 0.016(12) Uiso 0.50 1 d PD C 2
C205 C 0.843(5) 0.037(4) 0.330(3) 0.148 Uiso 0.50 1 d PD C 2
C206 C 0.823(4) -0.005(4) 0.372(3) 0.08(3) Uiso 0.50 1 d PD C 2
C119 C 0.715(3) 0.352(3) 0.358(2) 0.030(17) Uiso 0.50 1 d PD C 1
C120 C 0.695(4) 0.316(4) 0.404(2) 0.06(2) Uiso 0.50 1 d PD C 1
C121 C 0.746(3) 0.310(3) 0.446(3) 0.05(2) Uiso 0.50 1 d PD C 1
C122 C 0.815(3) 0.268(3) 0.434(3) 0.08(3) Uiso 0.50 1 d PD C 1
C219 C 0.702(3) 0.335(3) 0.358(2) 0.034(18) Uiso 0.50 1 d PD C 2
C220 C 0.668(4) 0.325(5) 0.407(3) 0.10(4) Uiso 0.50 1 d PD C 2
C221 C 0.687(5) 0.353(5) 0.451(4) 0.17(5) Uiso 0.50 1 d PD C 2
C222 C 0.762(5) 0.323(6) 0.451(5) 0.17(7) Uiso 0.50 1 d PD C 2
C21A C 0.447(2) 0.109(2) 0.0521(14) 0.032(15) Uiso 0.50 1 d PD F 1
C22A C 0.474(3) 0.091(2) 0.009(2) 0.026(14) Uiso 0.50 1 d P F 1
C21B C 0.442(3) 0.058(3) 0.0580(19) 0.06(2) Uiso 0.50 1 d PD F 2
C22B C 0.510(3) 0.074(3) 0.015(2) 0.037(16) Uiso 0.50 1 d P F 2

loop_
_atom_site_aniso_label
_atom_site_aniso_U_11
_atom_site_aniso_U_22
_atom_site_aniso_U_33
_atom_site_aniso_U_23
_atom_site_aniso_U_13
_atom_site_aniso_U_12
Br1 0.0189(14) 0.0196(15) 0.048(2) -0.0093(13) -0.0019(14) -0.0093(12)
Br2 0.0307(16) 0.0197(15) 0.043(2) -0.0074(13) -0.0005(14) -0.0115(13)
Br3 0.0251(16) 0.0227(16) 0.069(3) -0.0077(15) 0.0106(16) -0.0118(13)
Br4 0.0277(16) 0.0310(18) 0.073(3) -0.0224(17) -0.0099(17) -0.0084(14)
Br5 0.0141(14) 0.0209(15) 0.066(2) -0.0176(15) 0.0069(14) -0.0091(12)
Br6 0.0187(14) 0.0161(14) 0.058(2) -0.0109(14) -0.0012(14) -0.0079(12)
Br7 0.0195(14) 0.0271(15) 0.039(2) -0.0059(13) 0.0025(13) -0.0113(12)
Br8 0.0191(14) 0.0158(14) 0.056(2) -0.0094(14) -0.0002(14) -0.0071(12)
Br9 0.0279(18) 0.099(3) 0.040(2) 0.011(2) -0.0007(16) -0.0228(19)
Br10 0.0191(14) 0.0195(15) 0.052(2) -0.0133(14) 0.0029(14) -0.0095(12)
Br11 0.0185(14) 0.0241(15) 0.045(2) -0.0131(14) 0.0044(13) -0.0121(12)
Br12 0.0212(15) 0.0380(18) 0.042(2) -0.0184(15) -0.0009(14) -0.0052(13)
Br13 0.0195(15) 0.0205(15) 0.059(2) -0.0060(14) 0.0073(15) -0.0094(12)
Br14 0.0212(14) 0.0207(15) 0.046(2) -0.0109(13) 0.0052(14) -0.0127(12)
Br15 0.0170(14) 0.0204(15) 0.0324(18) -0.0087(13) 0.0010(13) -0.0092(12)
Br16 0.0224(14) 0.0262(15) 0.0323(19) -0.0059(13) 0.0007(13) -0.0125(12)
Br17 0.0263(15) 0.0227(15) 0.0344(19) -0.0042(13) -0.0005(13) -0.0164(13)
Br18 0.0194(14) 0.0201(15) 0.044(2) -0.0115(13) 0.0082(13) -0.0124(12)
Br19 0.0193(14) 0.0200(15) 0.042(2) -0.0130(13) 0.0050(13) -0.0115(12)
Br20 0.0271(15) 0.0196(14) 0.0344(19) -0.0125(13) 0.0053(13) -0.0116(12)
Br21 0.0250(16) 0.0244(16) 0.083(3) -0.0250(16) 0.0188(17) -0.0168(13)
Br22 0.0381(17) 0.0219(16) 0.045(2) -0.0062(14) -0.0059(15) -0.0114(14)
Br23 0.0201(14) 0.0199(15) 0.049(2) -0.0126(14) 0.0027(14) -0.0109(12)
Br26 0.0186(14) 0.0168(14) 0.049(2) -0.0119(13) -0.0022(14) -0.0074(12)
Br27 0.0176(14) 0.0172(14) 0.052(2) -0.0101(13) 0.0012(14) -0.0087(12)
Br28 0.0223(15) 0.0302(16) 0.038(2) -0.0082(14) -0.0007(14) -0.0099(13)
Br29 0.0214(14) 0.0265(15) 0.040(2) -0.0057(13) 0.0029(13) -0.0145(12)
Br30 0.0200(14) 0.0195(15) 0.054(2) -0.0096(14) -0.0015(14) -0.0107(12)
Br31 0.0140(13) 0.0174(14) 0.052(2) -0.0114(13) -0.0007(13) -0.0063(11)
Br32 0.0166(14) 0.0224(15) 0.057(2) -0.0155(14) 0.0016(14) -0.0094(12)
Br33 0.0191(15) 0.0352(18) 0.045(2) -0.0175(15) -0.0018(14) -0.0024(13)
Br34 0.0184(14) 0.0226(16) 0.061(2) -0.0013(14) 0.0034(15) -0.0112(12)
Br35 0.0146(13) 0.0197(15) 0.046(2) -0.0118(13) 0.0063(13) -0.0079(12)
Br36 0.0172(14) 0.0179(14) 0.0329(18) -0.0087(12) 0.0007(13) -0.0084(12)
Br37 0.0279(15) 0.0225(15) 0.0325(19) -0.0054(13) 0.0003(13) -0.0151(13)
Br38 0.0245(15) 0.0242(15) 0.0324(19) -0.0050(13) -0.0006(13) -0.0113(12)
Br39 0.0178(14) 0.0188(14) 0.042(2) -0.0123(13) 0.0062(13) -0.0116(12)
Br40 0.0194(14) 0.0181(14) 0.0340(19) -0.0105(12) 0.0002(13) -0.0092(12)
Br41 0.0132(13) 0.0184(14) 0.0361(19) -0.0101(12) 0.0021(12) -0.0076(11)
Br42 0.0314(16) 0.0216(15) 0.043(2) -0.0100(13) 0.0084(14) -0.0191(13)
Br43 0.0189(14) 0.0167(14) 0.043(2) -0.0086(13) 0.0036(13) -0.0085(12)
Ce1 0.0181(8) 0.0163(8) 0.0429(12) -0.0060(8) -0.0021(8) -0.0106(7)
Ce2 0.0184(8) 0.0163(8) 0.0396(11) -0.0079(7) 0.0012(8) -0.0082(7)
Ce3 0.0139(8) 0.0160(8) 0.0379(11) -0.0064(7) 0.0009(7) -0.0075(7)
Ce4 0.0138(8) 0.0228(9) 0.0407(12) -0.0120(8) 0.0033(8) -0.0085(7)
Ce5 0.0153(8) 0.0178(8) 0.0385(11) -0.0098(7) 0.0017(8) -0.0064(7)
Ce6 0.0172(8) 0.0168(8) 0.0327(11) -0.0087(7) 0.0032(7) -0.0094(7)
Ce7 0.0170(8) 0.0149(8) 0.0303(11) -0.0074(7) 0.0036(7) -0.0094(7)
Ce8 0.0189(8) 0.0173(8) 0.0405(12) -0.0088(8) 0.0014(8) -0.0092(7)
Ce9 0.0183(8) 0.0180(9) 0.0557(13) -0.0145(8) -0.0028(8) -0.0077(7)
Ce10 0.0147(8) 0.0175(8) 0.0388(11) -0.0096(7) 0.0014(8) -0.0082(7)
Ce11 0.0146(8) 0.0198(9) 0.0437(12) -0.0105(8) -0.0003(8) -0.0058(7)
Ce12 0.0149(8) 0.0170(8) 0.0330(11) -0.0074(7) 0.0022(7) -0.0073(7)
Ce13 0.0180(8) 0.0171(8) 0.0274(10) -0.0070(7) 0.0031(7) -0.0103(7)
Ce14 0.0153(8) 0.0165(8) 0.0316(11) -0.0066(7) 0.0021(7) -0.0100(7)
O2 0.018(9) 0.023(10) 0.047(14) -0.022(9) -0.001(9) 0.003(8)
O3 0.015(10) 0.024(11) 0.070(16) -0.019(10) -0.002(10) -0.012(8)
O4 0.048(13) 0.028(11) 0.030(13) -0.004(9) -0.007(10) -0.005(10)
O5 0.035(13) 0.13(2) 0.039(16) -0.028(15) 0.008(11) -0.032(14)
O6 0.022(10) 0.025(10) 0.039(13) -0.024(9) 0.005(9) -0.001(8)
O7 0.013(9) 0.039(11) 0.026(12) -0.011(9) 0.000(8) -0.010(8)
O8 0.031(11) 0.062(15) 0.038(14) -0.011(11) -0.007(10) -0.010(11)
O10 0.027(11) 0.040(12) 0.033(13) -0.002(10) 0.007(9) -0.011(9)
O11 0.025(11) 0.033(12) 0.054(15) -0.020(10) 0.015(10) -0.008(9)
O12 0.029(11) 0.030(11) 0.091(18) -0.040(11) 0.001(11) -0.016(10)
O13 0.022(10) 0.020(11) 0.063(16) 0.016(10) -0.004(10) -0.006(9)
O15 0.013(6) 0.021(6) 0.023(7) -0.007(5) -0.004(5) -0.009(5)
O16 0.015(9) 0.027(10) 0.039(13) -0.024(9) 0.012(9) -0.016(8)
O17 0.014(9) 0.017(10) 0.044(13) -0.009(9) 0.007(9) 0.004(8)
O18 0.022(10) 0.030(11) 0.047(14) -0.013(10) 0.001(9) -0.014(9)
O19 0.031(12) 0.032(12) 0.081(18) -0.008(11) -0.012(11) -0.020(10)
O20 0.030(10) 0.041(12) 0.022(12) -0.011(9) 0.004(9) -0.029(9)
O22 0.044(8) 0.039(7) 0.034(8) -0.011(6) -0.010(6) -0.014(6)
O23 0.016(10) 0.031(11) 0.040(13) 0.002(9) 0.004(9) 0.000(8)
O24 0.035(7) 0.032(7) 0.029(8) -0.014(6) -0.003(6) -0.011(6)
O25 0.019(7) 0.032(7) 0.028(7) -0.002(6) -0.006(6) -0.011(5)
O26 0.012(9) 0.042(12) 0.047(14) -0.011(10) 0.010(9) -0.011(9)
O28 0.064(14) 0.045(12) 0.008(11) -0.004(9) 0.010(10) -0.021(11)
O29 0.019(7) 0.026(7) 0.037(7) -0.005(6) 0.007(6) -0.011(5)
O30 0.017(10) 0.024(10) 0.030(12) -0.001(9) -0.001(9) 0.001(8)
O31 0.024(10) 0.021(10) 0.045(14) -0.014(9) 0.010(9) -0.007(8)
O32 0.027(7) 0.024(7) 0.022(7) -0.005(5) -0.005(6) -0.014(5)
O33 0.025(10) 0.023(10) 0.032(12) -0.006(9) -0.009(9) -0.005(8)
O34 0.015(6) 0.015(6) 0.022(7) -0.011(5) 0.007(5) -0.013(5)
O36 0.020(6) 0.029(7) 0.015(7) -0.003(5) 0.000(5) -0.005(5)
Br24 0.031(4) 0.020(4) 0.10(2) -0.008(8) -0.015(7) -0.015(3)
Br25 0.026(6) 0.018(7) 0.06(2) -0.004(9) -0.014(8) -0.010(4)
O1A 0.031(12) 0.040(13) 0.088(19) -0.017(12) -0.023(12) -0.021(10)
O1B 0.031(12) 0.040(13) 0.088(19) -0.017(12) -0.023(12) -0.021(10)
O14A 0.027(6) 0.025(6) 0.030(6) -0.004(4) 0.002(5) -0.017(4)
O14B 0.027(6) 0.025(6) 0.030(6) -0.004(4) 0.002(5) -0.017(4)

loop_
_atom_type_symbol
_atom_type_description
_atom_type_scat_dispersion_real
_atom_type_scat_dispersion_imag
_atom_type_scat_source
C C 0.0033 0.0016 'International Tables Vol C Tables 4.2.6.8 and 6.1.1.4'
O O 0.0106 0.0060 'International Tables Vol C Tables 4.2.6.8 and 6.1.1.4'
Br Br -0.2901 2.4595 'International Tables Vol C Tables 4.2.6.8 and 6.1.1.4'
Ce Ce -0.2486 2.6331 'International Tables Vol C Tables 4.2.6.8 and 6.1.1.4'
H H 0.0000 0.0000 'International Tables Vol C Tables 4.2.6.8 and 6.1.1.4'

loop_
_geom_angle_atom_site_label_1
_geom_angle_atom_site_label_2
_geom_angle_atom_site_label_3
_geom_angle
_geom_angle_site_symmetry_1
_geom_angle_site_symmetry_3
O11 C43B C44B 113(4) . .
Ce1 Br1 Ce2 90.99(8) . .
Ce2 Br2 Ce1 92.08(9) . .
Ce1 Br3 Ce2 92.43(9) . .
Ce2 Br5 Ce3 105.32(8) . .
Ce2 Br5 Ce4 148.04(11) . .
Ce3 Br5 Ce4 103.68(8) . .
Ce3 Br6 Ce2 111.07(9) . .
Ce4 Br10 Ce3 111.78(9) . .
Ce5 Br11 Ce4 91.64(8) . .
Ce5 Br12 Ce4 91.50(9) . .
Ce5 Br13 Ce4 92.10(9) . .
Ce6 Br14 Ce5 107.70(9) . .
Ce5 Br15 Ce6 99.72(8) . .
Ce5 Br15 Ce7 157.14(10) . .
Ce6 Br15 Ce7 101.83(7) . .
Ce7 Br18 Ce6 112.14(9) . .
Ce7 Br19 Ce8 104.88(9) . .
Ce8 Br20 Ce7 106.62(9) . .
Ce8 Br21 Ce9 92.15(9) . .
Ce9 Br22 Ce8 90.68(9) . .
Ce8 Br23 Ce9 89.95(8) . .
Ce11 Br26 Ce9 150.45(10) . .
Ce11 Br26 Ce10 106.39(8) . .
Ce9 Br26 Ce10 103.16(8) . .
Ce10 Br27 Ce9 110.75(9) . .
Ce10 Br31 Ce11 112.57(9) . .
Ce11 Br32 Ce12 92.47(8) . .
Ce12 Br33 Ce11 91.41(9) . .
Ce12 Br34 Ce11 92.17(9) . .
Ce13 Br35 Ce12 109.57(9) . .
Ce12 Br36 Ce14 157.54(10) . .
Ce12 Br36 Ce13 100.69(8) . .
Ce14 Br36 Ce13 100.75(7) . .
Ce14 Br39 Ce13 110.27(8) . .
Ce14 Br40 Ce7 106.15(9) . 1_465
Ce7 Br41 Ce14 106.44(9) 1_465 .
Ce1 Br42 Ce14 108.26(10) . .
Ce14 Br43 Ce1 104.53(9) . .
O2 C7 C8 114(2) . .
C9 C8 C7 112(2) . .
C8 C9 C10 111(2) . .
O3 C11 C12 109(2) . .
C13 C12 C11 122(3) . .
C12 C13 C14 110(4) . .
O4 C15 C16 108(2) . .
C15 C16 C17 115(3) . .
C16 C17 C18 107(3) . .
O5 C19 C20 120(3) . .
C19 C20 C21B 113(4) . .
C19 C20 C21A 126(3) . .
C21B C20 C21A 49(3) . .
O6 C23 C24 111(2) . .
C23 C24 C25 109(2) . .
C26 C25 C24 110(2) . .
O7 C27 C28 112(2) . .
C27 C28 C29 118(3) . .
C30 C29 C28 108(4) . .
O8 C31 C32 108(2) . .
C31 C32 C33 111(2) . .
C34 C33 C32 109(2) . .
O9 C35 C36 112(3) . .
C37 C36 C35 122(4) . .
C38A C37 C36 135(10) . .
C38A C37 C38B 72(9) . .
C36 C37 C38B 103(2) . .
C40 C39 O10 100(3) . .
C39 C40 C41 102(3) . .
C42 C41 C40 102(4) . .
O12 C47 C48 107(2) . .
C49 C48 C47 106(3) . .
C50 C49 C48 116(4) . .
O13 C51 C52 109(2) . .
C51 C52 C53 113(2) . .
C52 C53 C54 112(2) . .
O15 C59 C60 107(2) . .
C59 C60 C61 116(3) . .
C62 C61 C60 104(3) . .
O16 C63 C64 106(2) . .
C65 C64 C63 109(2) . .
C64 C65 C66 111(2) . .
O17 C67 C68 108(2) . .
C69 C68 C67 114(2) . .
C68 C69 C70 112(3) . .
O18 C71 C72 105(3) . .
C71 C72 C73 117(3) . .
C72 C73 C74 115(3) . .
O19 C75 C76 107(2) . .
C75 C76 C77 113(2) . .
C78 C77 C76 111(3) . .
C80 C79 O20 112(2) . .
C79 C80 C81 111(3) . .
C80 C81 C82 108(3) . .
O21 C83 C84 105(3) . .
C83 C84 C85 105(3) . .
C86 C85 C84 119(4) . .
O22 C87 C88 120(4) . .
C87 C88 C89 94(3) . .
C88 C89 C90B 110(4) . .
C88 C89 C90A 89(5) . .
C90B C89 C90A 73(5) . .
O23 C91 C92 110(2) . .
C91 C92 C93 110(2) . .
C92 C93 C94 115(3) . .
C96 C95 O24 116(3) . .
C95 C96 C97 114(3) . .
C96 C97 C98 102(3) . .
O25 C99 C100 112(2) . .
C101 C100 C99 113(2) . .
C100 C101 C102 113(3) . .
O27 C107 C108 98(3) . .
C107 C108 C109 125(4) . .
C108 C109 C110 117(5) . .
O28 C111 C112 111(2) . .
C111 C112 C113 115(3) . .
C112 C113 C114 111(3) . .
C116 C115 O29 107(2) . .
C117 C116 C115 107(3) . .
C116 C117 C118 105(3) . .
O31 C123 C124 106(2) . .
C123 C124 C125 107(2) . .
C126 C125 C124 110(2) . .
O32 C127 C128 107(2) . .
C127 C128 C129 113(3) . .
C128 C129 C130 108(3) . .
O33 C131 C132 108(2) . .
C133 C132 C131 106(2) . .
C132 C133 C134 107(2) . .
O34 C135 C136 108(2) . .
C137 C136 C135 110(3) . .
C138 C137 C136 119(3) . .
O36 C143 C144 112(2) . .
C143 C144 C145 111(2) . .
C144 C145 C146 110(2) . .
O1A Ce1 O3 146.9(6) . .
O1A Ce1 O2 118.6(7) . .
O3 Ce1 O2 76.4(6) . .
O1A Ce1 Br42 74.8(4) . .
O3 Ce1 Br42 80.9(4) . .
O2 Ce1 Br42 77.6(4) . .
O1A Ce1 Br3 76.6(5) . .
O3 Ce1 Br3 111.3(4) . .
O2 Ce1 Br3 140.9(4) . .
Br42 Ce1 Br3 140.50(9) . .
O1A Ce1 Br1 133.2(4) . .
O3 Ce1 Br1 78.1(4) . .
O2 Ce1 Br1 72.5(4) . .
Br42 Ce1 Br1 146.66(9) . .
Br3 Ce1 Br1 72.03(8) . .
O1A Ce1 Br2 66.9(5) . .
O3 Ce1 Br2 145.2(4) . .
O2 Ce1 Br2 76.4(4) . .
Br42 Ce1 Br2 113.74(10) . .
Br3 Ce1 Br2 78.18(9) . .
Br1 Ce1 Br2 73.24(8) . .
O1A Ce1 Br43 79.7(5) . .
O3 Ce1 Br43 71.9(4) . .
O2 Ce1 Br43 139.4(4) . .
Br42 Ce1 Br43 72.91(8) . .
Br3 Ce1 Br43 75.70(8) . .
Br1 Ce1 Br43 123.27(10) . .
Br2 Ce1 Br43 141.39(9) . .
O5 Ce2 O4 140.1(7) . .
O5 Ce2 Br4 108.6(5) . .
O4 Ce2 Br4 80.3(4) . .
O5 Ce2 Br2 142.7(6) . .
O4 Ce2 Br2 75.0(4) . .
Br4 Ce2 Br2 85.69(9) . .
O5 Ce2 Br6 78.9(5) . .
O4 Ce2 Br6 72.3(5) . .
Br4 Ce2 Br6 142.05(10) . .
Br2 Ce2 Br6 111.12(9) . .
O5 Ce2 Br3 71.6(6) . .
O4 Ce2 Br3 147.3(4) . .
Br4 Ce2 Br3 80.08(9) . .
Br2 Ce2 Br3 77.61(9) . .
Br6 Ce2 Br3 135.51(10) . .
O5 Ce2 Br1 77.6(5) . .
O4 Ce2 Br1 117.1(4) . .
Br4 Ce2 Br1 145.98(9) . .
Br2 Ce2 Br1 72.45(8) . .
Br6 Ce2 Br1 71.58(8) . .
Br3 Ce2 Br1 70.12(8) . .
O5 Ce2 Br5 69.2(6) . .
O4 Ce2 Br5 75.6(4) . .
Br4 Ce2 Br5 76.64(8) . .
Br2 Ce2 Br5 147.83(10) . .
Br6 Ce2 Br5 71.53(7) . .
Br3 Ce2 Br5 124.22(9) . .
Br1 Ce2 Br5 134.06(9) . .
O6 Ce3 O7 68.2(5) . .
O6 Ce3 Br9 141.5(4) . .
O7 Ce3 Br9 73.6(4) . .
O6 Ce3 Br8 72.9(4) . .
O7 Ce3 Br8 77.7(4) . .
Br9 Ce3 Br8 94.21(11) . .
O6 Ce3 Br6 74.5(4) . .
O7 Ce3 Br6 72.0(4) . .
Br9 Ce3 Br6 98.95(11) . .
Br8 Ce3 Br6 141.72(9) . .
O6 Ce3 Br7 74.6(4) . .
O7 Ce3 Br7 140.2(4) . .
Br9 Ce3 Br7 143.62(10) . .
Br8 Ce3 Br7 104.77(9) . .
Br6 Ce3 Br7 85.15(9) . .
O6 Ce3 Br10 128.6(4) . .
O7 Ce3 Br10 140.7(4) . .
Br9 Ce3 Br10 79.83(9) . .
Br8 Ce3 Br10 75.89(8) . .
Br6 Ce3 Br10 141.76(9) . .
Br7 Ce3 Br10 75.27(8) . .
O6 Ce3 Br5 134.5(4) . .
O7 Ce3 Br5 125.2(4) . .
Br9 Ce3 Br5 73.76(10) . .
Br8 Ce3 Br5 147.04(8) . .
Br6 Ce3 Br5 71.20(7) . .
Br7 Ce3 Br5 73.52(8) . .
Br10 Ce3 Br5 71.87(7) . .
O10 Ce4 O9 100.3(6) . .
O10 Ce4 O8 136.5(6) . .
O9 Ce4 O8 79.8(6) . .
O10 Ce4 Br10 77.6(4) . .
O9 Ce4 Br10 136.9(4) . .
O8 Ce4 Br10 74.0(5) . .
O10 Ce4 Br13 77.2(4) . .
O9 Ce4 Br13 79.3(4) . .
O8 Ce4 Br13 143.2(4) . .
Br10 Ce4 Br13 139.08(10) . .
O10 Ce4 Br12 148.3(4) . .
O9 Ce4 Br12 87.7(4) . .
O8 Ce4 Br12 74.9(4) . .
Br10 Ce4 Br12 116.65(9) . .
Br13 Ce4 Br12 74.34(9) . .
O10 Ce4 Br11 84.4(4) . .
O9 Ce4 Br11 150.4(4) . .
O8 Ce4 Br11 116.7(5) . .
Br10 Ce4 Br11 72.71(8) . .
Br13 Ce4 Br11 73.22(8) . .
Br12 Ce4 Br11 74.42(8) . .
O10 Ce4 Br5 69.5(4) . .
O9 Ce4 Br5 66.9(4) . .
O8 Ce4 Br5 70.9(4) . .
Br10 Ce4 Br5 72.44(7) . .
Br13 Ce4 Br5 126.05(9) . .
Br12 Ce4 Br5 140.21(10) . .
Br11 Ce4 Br5 140.03(9) . .
O11 Ce5 O13 136.6(5) . .
O11 Ce5 O12 75.7(7) . .
O13 Ce5 O12 106.6(6) . .
O11 Ce5 Br14 72.4(4) . .
O13 Ce5 Br14 79.9(4) . .
O12 Ce5 Br14 137.9(4) . .
O11 Ce5 Br13 142.6(4) . .
O13 Ce5 Br13 76.6(4) . .
O12 Ce5 Br13 78.2(5) . .
Br14 Ce5 Br13 141.83(10) . .
O11 Ce5 Br11 119.8(4) . .
O13 Ce5 Br11 81.6(4) . .
O12 Ce5 Br11 147.9(4) . .
Br14 Ce5 Br11 73.49(8) . .
Br13 Ce5 Br11 73.64(8) . .
O11 Ce5 Br12 76.2(4) . .
O13 Ce5 Br12 146.8(4) . .
O12 Ce5 Br12 83.3(4) . .
Br14 Ce5 Br12 114.23(9) . .
Br13 Ce5 Br12 74.59(9) . .
Br11 Ce5 Br12 74.78(8) . .
O11 Ce5 Br15 73.4(4) . .
O13 Ce5 Br15 68.1(4) . .
O12 Ce5 Br15 68.2(4) . .
Br14 Ce5 Br15 76.83(7) . .
Br13 Ce5 Br15 120.07(9) . .
Br11 Ce5 Br15 140.65(9) . .
Br12 Ce5 Br15 142.35(9) . .
O16 Ce6 O14A 69.8(5) . .
O16 Ce6 O15 71.7(5) . .
O14A Ce6 O15 68.4(5) . .
O16 Ce6 Br16 84.3(4) . .
O14A Ce6 Br16 140.4(4) . .
O15 Ce6 Br16 75.5(4) . .
O16 Ce6 Br14 142.5(4) . .
O14A Ce6 Br14 87.9(4) . .
O15 Ce6 Br14 72.1(3) . .
Br16 Ce6 Br14 96.12(9) . .
O16 Ce6 Br17 120.1(4) . .
O14A Ce6 Br17 76.0(4) . .
O15 Ce6 Br17 135.2(4) . .
Br16 Ce6 Br17 143.55(9) . .
Br14 Ce6 Br17 80.50(8) . .
O16 Ce6 Br18 71.7(4) . .
O14A Ce6 Br18 112.3(4) . .
O15 Ce6 Br18 140.0(3) . .
Br16 Ce6 Br18 85.45(8) . .
Br14 Ce6 Br18 145.85(9) . .
Br17 Ce6 Br18 78.41(8) . .
O16 Ce6 Br15 138.1(4) . .
O14A Ce6 Br15 146.4(4) . .
O15 Ce6 Br15 130.0(3) . .
Br16 Ce6 Br15 71.36(8) . .
Br14 Ce6 Br15 75.37(7) . .
Br17 Ce6 Br15 72.70(8) . .
Br18 Ce6 Br15 72.88(7) . .
O17 Ce7 O18 134.1(6) . .
O17 Ce7 Br18 73.1(4) . .
O18 Ce7 Br18 74.3(4) . .
O17 Ce7 Br19 79.7(4) . .
O18 Ce7 Br19 108.5(4) . .
Br18 Ce7 Br19 141.43(9) . .
O17 Ce7 Br20 145.7(4) . .
O18 Ce7 Br20 76.5(4) . .
Br18 Ce7 Br20 139.76(9) . .
Br19 Ce7 Br20 74.53(8) . .
O17 Ce7 Br41 117.0(3) . 1_645
O18 Ce7 Br41 83.2(4) . 1_645
Br18 Ce7 Br41 74.06(7) . 1_645
Br19 Ce7 Br41 144.02(9) . 1_645
Br20 Ce7 Br41 75.55(8) . 1_645
O17 Ce7 Br40 75.6(4) . 1_645
O18 Ce7 Br40 149.2(4) . 1_645
Br18 Ce7 Br40 117.01(8) . 1_645
Br19 Ce7 Br40 80.89(8) . 1_645
Br20 Ce7 Br40 78.16(8) . 1_645
Br41 Ce7 Br40 73.80(7) 1_645 1_645
O17 Ce7 Br15 70.2(4) . .
O18 Ce7 Br15 70.0(4) . .
Br18 Ce7 Br15 73.15(7) . .
Br19 Ce7 Br15 72.15(7) . .
Br20 Ce7 Br15 120.99(8) . .
Br41 Ce7 Br15 142.08(8) 1_645 .
Br40 Ce7 Br15 139.42(9) 1_645 .
O20 Ce8 O21 74.4(5) . .
O20 Ce8 O19 146.7(6) . .
O21 Ce8 O19 119.7(6) . .
O20 Ce8 Br21 109.4(4) . .
O21 Ce8 Br21 141.3(4) . .
O19 Ce8 Br21 79.0(4) . .
O20 Ce8 Br20 81.4(4) . .
O21 Ce8 Br20 75.0(4) . .
O19 Ce8 Br20 74.6(4) . .
Br21 Ce8 Br20 143.27(9) . .
O20 Ce8 Br23 78.2(4) . .
O21 Ce8 Br23 72.4(4) . .
O19 Ce8 Br23 133.5(4) . .
Br21 Ce8 Br23 70.95(8) . .
Br20 Ce8 Br23 145.15(9) . .
O20 Ce8 Br22 145.0(4) . .
O21 Ce8 Br22 77.9(4) . .
O19 Ce8 Br22 67.1(4) . .
Br21 Ce8 Br22 80.11(9) . .
Br20 Ce8 Br22 111.51(9) . .
Br23 Ce8 Br22 73.29(8) . .
O20 Ce8 Br19 74.1(4) . .
O21 Ce8 Br19 137.9(4) . .
O19 Ce8 Br19 77.1(4) . .
Br21 Ce8 Br19 76.13(8) . .
Br20 Ce8 Br19 73.45(8) . .
Br23 Ce8 Br19 126.16(9) . .
Br22 Ce8 Br19 140.08(9) . .
O23 Ce9 O22 133.8(6) . .
O23 Ce9 Br24 98.7(13) . .
O22 Ce9 Br24 90.9(13) . .
O23 Ce9 Br25 111.4(12) . .
O22 Ce9 Br25 76.9(15) . .
Br24 Ce9 Br25 14.7(3) . .
O23 Ce9 Br22 150.6(4) . .
O22 Ce9 Br22 72.3(4) . .
Br24 Ce9 Br22 93.2(9) . .
Br25 Ce9 Br22 85.0(7) . .
O23 Ce9 Br21 78.4(4) . .
O22 Ce9 Br21 146.5(4) . .
Br24 Ce9 Br21 71.9(9) . .
Br25 Ce9 Br21 82.4(12) . .
Br22 Ce9 Br21 79.93(9) . .
O23 Ce9 Br27 77.7(4) . .
O22 Ce9 Br27 70.4(4) . .
Br24 Ce9 Br27 146.9(4) . .
Br25 Ce9 Br27 139.8(10) . .
Br22 Ce9 Br27 106.01(9) . .
Br21 Ce9 Br27 137.08(10) . .
O23 Ce9 Br23 80.6(4) . .
O22 Ce9 Br23 118.1(4) . .
Br24 Ce9 Br23 140.6(7) . .
Br25 Ce9 Br23 146.7(6) . .
Br22 Ce9 Br23 73.31(8) . .
Br21 Ce9 Br23 69.42(8) . .
Br27 Ce9 Br23 71.88(8) . .
O23 Ce9 Br26 70.2(4) . .
O22 Ce9 Br26 69.2(4) . .
Br24 Ce9 Br26 74.6(2) . .
Br25 Ce9 Br26 73.7(4) . .
Br22 Ce9 Br26 139.20(10) . .
Br21 Ce9 Br26 129.18(9) . .
Br27 Ce9 Br26 73.27(7) . .
Br23 Ce9 Br26 138.28(9) . .
O25 Ce10 O24 68.1(6) . .
O25 Ce10 Br30 74.1(4) . .
O24 Ce10 Br30 76.9(4) . .
O25 Ce10 Br29 143.9(4) . .
O24 Ce10 Br29 76.0(4) . .
Br30 Ce10 Br29 102.35(9) . .
O25 Ce10 Br28 72.7(4) . .
O24 Ce10 Br28 138.4(4) . .
Br30 Ce10 Br28 105.26(9) . .
Br29 Ce10 Br28 139.92(9) . .
O25 Ce10 Br27 74.8(4) . .
O24 Ce10 Br27 72.2(4) . .
Br30 Ce10 Br27 142.38(9) . .
Br29 Ce10 Br27 90.61(9) . .
Br28 Ce10 Br27 84.93(9) . .
O25 Ce10 Br31 130.5(4) . .
O24 Ce10 Br31 138.5(4) . .
Br30 Ce10 Br31 75.34(8) . .
Br29 Ce10 Br31 80.47(8) . .
Br28 Ce10 Br31 79.09(8) . .
Br27 Ce10 Br31 142.13(9) . .
O25 Ce10 Br26 132.2(4) . .
O24 Ce10 Br26 129.9(4) . .
Br30 Ce10 Br26 145.17(8) . .
Br29 Ce10 Br26 70.04(8) . .
Br28 Ce10 Br26 70.66(8) . .
Br27 Ce10 Br26 72.44(7) . .
Br31 Ce10 Br26 69.91(7) . .
O26 Ce11 O27 105.0(6) . .
O26 Ce11 O28 135.8(6) . .
O27 Ce11 O28 86.2(6) . .
O26 Ce11 Br32 91.0(4) . .
O27 Ce11 Br32 148.5(4) . .
O28 Ce11 Br32 101.1(4) . .
O26 Ce11 Br34 75.6(4) . .
O27 Ce11 Br34 82.4(4) . .
O28 Ce11 Br34 148.6(5) . .
Br32 Ce11 Br34 75.53(8) . .
O26 Ce11 Br33 147.2(4) . .
O27 Ce11 Br33 79.1(5) . .
O28 Ce11 Br33 76.4(4) . .
Br32 Ce11 Br33 73.08(8) . .
Br34 Ce11 Br33 72.73(9) . .
O26 Ce11 Br31 72.0(4) . .
O27 Ce11 Br31 140.0(4) . .
O28 Ce11 Br31 72.5(5) . .
Br32 Ce11 Br31 70.48(7) . .
Br34 Ce11 Br31 131.85(10) . .
Br33 Ce11 Br31 125.44(9) . .
O26 Ce11 Br26 70.7(4) . .
O27 Ce11 Br26 70.5(4) . .
O28 Ce11 Br26 73.5(4) . .
Br32 Ce11 Br26 140.99(9) . .
Br34 Ce11 Br26 128.52(9) . .
Br33 Ce11 Br26 138.09(10) . .
Br31 Ce11 Br26 71.13(7) . .
O30 Ce12 O29 105.1(6) . .
O30 Ce12 O31 138.0(5) . .
O29 Ce12 O31 81.4(6) . .
O30 Ce12 Br33 145.5(4) . .
O29 Ce12 Br33 81.5(4) . .
O31 Ce12 Br33 76.1(4) . .
O30 Ce12 Br34 75.1(4) . .
O29 Ce12 Br34 77.2(4) . .
O31 Ce12 Br34 144.9(4) . .
Br33 Ce12 Br34 73.50(9) . .
O30 Ce12 Br35 77.1(4) . .
O29 Ce12 Br35 140.1(4) . .
O31 Ce12 Br35 72.8(4) . .
Br33 Ce12 Br35 119.58(9) . .
Br34 Ce12 Br35 138.67(10) . .
O30 Ce12 Br32 85.0(4) . .
O29 Ce12 Br32 147.0(4) . .
O31 Ce12 Br32 112.2(4) . .
Br33 Ce12 Br32 73.52(8) . .
Br34 Ce12 Br32 75.23(8) . .
Br35 Ce12 Br32 72.44(7) . .
O30 Ce12 Br36 68.9(4) . .
O29 Ce12 Br36 69.0(4) . .
O31 Ce12 Br36 75.6(4) . .
Br33 Ce12 Br36 141.53(9) . .
Br34 Ce12 Br36 120.55(9) . .
Br35 Ce12 Br36 75.34(7) . .
Br32 Ce12 Br36 142.22(9) . .
O33 Ce13 O32 69.8(5) . .
O33 Ce13 O34 70.4(5) . .
O32 Ce13 O34 71.8(5) . .
O33 Ce13 Br35 97.6(4) . .
O32 Ce13 Br35 70.3(4) . .
O34 Ce13 Br35 142.0(3) . .
O33 Ce13 Br37 142.8(4) . .
O32 Ce13 Br37 78.7(4) . .
O34 Ce13 Br37 81.4(4) . .
Br35 Ce13 Br37 89.83(8) . .
O33 Ce13 Br39 102.9(4) . .
O32 Ce13 Br39 142.5(4) . .
O34 Ce13 Br39 71.2(3) . .
Br35 Ce13 Br39 146.05(9) . .
Br37 Ce13 Br39 89.99(8) . .
O33 Ce13 Br38 75.7(4) . .
O32 Ce13 Br38 130.2(4) . .
O34 Ce13 Br38 127.6(4) . .
Br35 Ce13 Br38 80.17(8) . .
Br37 Ce13 Br38 141.48(9) . .
Br39 Ce13 Br38 79.03(8) . .
O33 Ce13 Br36 147.0(4) . .
O32 Ce13 Br36 132.2(4) . .
O34 Ce13 Br36 134.2(3) . .
Br35 Ce13 Br36 74.35(7) . .
Br37 Ce13 Br36 69.99(8) . .
Br39 Ce13 Br36 73.75(7) . .
Br38 Ce13 Br36 71.49(8) . .
O36 Ce14 O35 135.9(5) . .
O36 Ce14 Br39 74.6(4) . .
O35 Ce14 Br39 76.0(4) . .
O36 Ce14 Br42 145.6(4) . .
O35 Ce14 Br42 73.9(4) . .
Br39 Ce14 Br42 138.50(9) . .
O36 Ce14 Br43 80.1(4) . .
O35 Ce14 Br43 106.4(4) . .
Br39 Ce14 Br43 143.24(9) . .
Br42 Ce14 Br43 73.64(8) . .
O36 Ce14 Br40 117.7(4) . .
O35 Ce14 Br40 84.1(4) . .
Br39 Ce14 Br40 74.23(7) . .
Br42 Ce14 Br40 74.83(8) . .
Br43 Ce14 Br40 142.18(9) . .
O36 Ce14 Br41 74.2(4) . .
O35 Ce14 Br41 149.4(4) . .
Br39 Ce14 Br41 116.19(8) . .
Br42 Ce14 Br41 80.04(8) . .
Br43 Ce14 Br41 80.86(8) . .
Br40 Ce14 Br41 73.59(7) . .
O36 Ce14 Br36 71.7(4) . .
O35 Ce14 Br36 69.5(4) . .
Br39 Ce14 Br36 75.03(7) . .
Br42 Ce14 Br36 118.72(8) . .
Br43 Ce14 Br36 71.97(7) . .
Br40 Ce14 Br36 143.35(9) . .
Br41 Ce14 Br36 139.30(9) . .
C7 O2 Ce1 136.3(15) . .
C11 O3 Ce1 138.9(15) . .
C15 O4 Ce2 135.4(15) . .
C19 O5 Ce2 151.5(19) . .
C23 O6 Ce3 136.2(14) . .
C27 O7 Ce3 130.0(14) . .
C31 O8 Ce4 125.7(17) . .
C35 O9 Ce4 133.9(15) . .
C39 O10 Ce4 142.2(18) . .
C43B O11 C43A 56(3) . .
C43B O11 Ce5 131(2) . .
C43A O11 Ce5 136(2) . .
C47 O12 Ce5 128.1(14) . .
C51 O13 Ce5 133.7(15) . .
C59 O15 Ce6 128.0(14) . .
C63 O16 Ce6 132.0(14) . .
C67 O17 Ce7 136.5(15) . .
C71 O18 Ce7 139.2(17) . .
C75 O19 Ce8 142.1(17) . .
C79 O20 Ce8 136.5(14) . .
C83 O21 Ce8 127.2(16) . .
C87 O22 Ce9 121(2) . .
C91 O23 Ce9 132.5(14) . .
C95 O24 Ce10 136.9(15) . .
C99 O25 Ce10 139.8(15) . .
C103 O26 C203 50(3) . .
C103 O26 Ce11 135(3) . .
C203 O26 Ce11 139(2) . .
C107 O27 Ce11 136.5(17) . .
C111 O28 Ce11 125.0(14) . .
C115 O29 Ce12 133.8(14) . .
C219 O30 C119 20(3) . .
C219 O30 Ce12 130(3) . .
C119 O30 Ce12 126(2) . .
C123 O31 Ce12 137.4(14) . .
C127 O32 Ce13 128.4(15) . .
C131 O33 Ce13 141.6(16) . .
C135 O34 Ce13 127.4(13) . .
C139 O35 C239 28(2) . .
C139 O35 Ce14 141(3) . .
C239 O35 Ce14 126(2) . .
C143 O36 Ce14 138.0(14) . .
C1A O1A Ce1 142.6(19) . .
O1A C1A C2A 112(5) . .
C1A C2A C3A 115(3) . .
C2A C3A C4A 114(3) . .
C2B C3B C4B 114(3) . .
C55A O14A Ce6 133.7(15) . .
O14A C55A C56A 112.6(16) . .
C57A C56A C55A 115(2) . .
C56A C57A C58A 114(2) . .
C58B C57B C56B 113(2) . .
O11 C43A C44A 94(3) . .
C45A C44A C43A 124(5) . .
C44A C45A C46A 104(5) . .
C45B C44B C43B 115(3) . .
C44B C45B C46B 117(3) . .
O35 C139 C140 116(4) . .
C141 C140 C139 101(4) . .
C142 C141 C140 88(2) . .
O35 C239 C240 103(4) . .
C239 C240 C241 118(5) . .
C240 C241 C242 112(6) . .
O26 C103 C104 109(5) . .
C103 C104 C105 116(6) . .
C106 C105 C104 117(6) . .
O26 C203 C204 111(3) . .
C203 C204 C205 161(6) . .
C206 C205 C204 119(6) . .
C120 C119 O30 97(4) . .
C119 C120 C121 101(5) . .
C122 C121 C120 112(6) . .
O30 C219 C220 108(5) . .
C219 C220 C221 113(7) . .
C222 C221 C220 100(3) . .
C22A C21A C20 124(4) . .
C20 C21B C22B 92(3) . .

loop_
_geom_bond_atom_site_label_1
_geom_bond_atom_site_label_2
_geom_bond_distance
_geom_bond_site_symmetry_2
C43B O11 1.44(6) .
C43B C44B 1.54(2) .
C38A C37 1.54(2) .
C38B C37 1.55(2) .
Br1 Ce1 3.025(3) .
Br1 Ce2 3.106(3) .
Br2 Ce2 3.025(3) .
Br2 Ce1 3.050(3) .
Br3 Ce1 2.997(3) .
Br3 Ce2 3.059(3) .
Br4 Ce2 2.868(3) .
Br5 Ce2 3.113(3) .
Br5 Ce3 3.179(3) .
Br5 Ce4 3.196(3) .
Br6 Ce3 3.012(3) .
Br6 Ce2 3.057(3) .
Br7 Ce3 3.013(3) .
Br8 Ce3 2.963(3) .
Br9 Ce3 2.947(4) .
Br10 Ce4 2.996(3) .
Br10 Ce3 3.059(3) .
Br11 Ce5 3.019(3) .
Br11 Ce4 3.038(3) .
Br12 Ce5 3.029(3) .
Br12 Ce4 3.035(3) .
Br13 Ce5 3.011(3) .
Br13 Ce4 3.022(3) .
Br14 Ce6 2.968(3) .
Br14 Ce5 3.003(3) .
Br15 Ce5 3.089(3) .
Br15 Ce6 3.217(3) .
Br15 Ce7 3.217(3) .
Br16 Ce6 2.965(3) .
Br17 Ce6 3.017(3) .
Br18 Ce7 2.998(3) .
Br18 Ce6 3.021(3) .
Br19 Ce7 3.004(3) .
Br19 Ce8 3.087(3) .
Br20 Ce8 3.007(3) .
Br20 Ce7 3.015(3) .
Br21 Ce8 2.980(3) .
Br21 Ce9 3.045(3) .
Br22 Ce9 3.024(3) .
Br22 Ce8 3.076(3) .
Br23 Ce8 3.044(3) .
Br23 Ce9 3.095(3) .
Br26 Ce11 3.091(3) .
Br26 Ce9 3.135(3) .
Br26 Ce10 3.228(3) .
Br27 Ce10 3.010(3) .
Br27 Ce9 3.048(3) .
Br28 Ce10 2.988(3) .
Br29 Ce10 2.982(3) .
Br30 Ce10 2.958(3) .
Br31 Ce10 3.016(3) .
Br31 Ce11 3.067(3) .
Br32 Ce11 3.002(3) .
Br32 Ce12 3.024(3) .
Br33 Ce12 3.013(3) .
Br33 Ce11 3.066(3) .
Br34 Ce12 3.020(3) .
Br34 Ce11 3.021(3) .
Br35 Ce13 2.960(3) .
Br35 Ce12 3.023(3) .
Br36 Ce12 3.113(3) .
Br36 Ce14 3.158(3) .
Br36 Ce13 3.236(3) .
Br37 Ce13 2.975(3) .
Br38 Ce13 3.033(3) .
Br39 Ce14 2.996(3) .
Br39 Ce13 3.007(3) .
Br40 Ce14 3.040(3) .
Br40 Ce7 3.041(3) 1_465
Br41 Ce7 3.027(3) 1_465
Br41 Ce14 3.043(3) .
Br42 Ce1 2.974(3) .
Br42 Ce14 3.020(3) .
Br43 Ce14 3.023(3) .
Br43 Ce1 3.118(3) .
C7 O2 1.42(3) .
C7 C8 1.63(4) .
C8 C9 1.44(4) .
C9 C10 1.62(4) .
C11 O3 1.50(3) .
C11 C12 1.55(4) .
C12 C13 1.41(5) .
C13 C14 1.62(5) .
C15 O4 1.48(3) .
C15 C16 1.51(4) .
C16 C17 1.528(19) .
C17 C18 1.557(19) .
C19 O5 1.38(4) .
C19 C20 1.519(19) .
C20 C21B 1.53(2) .
C20 C21A 1.534(19) .
C23 O6 1.49(3) .
C23 C24 1.49(3) .
C24 C25 1.57(4) .
C25 C26 1.559(18) .
C27 O7 1.46(3) .
C27 C28 1.48(4) .
C28 C29 1.518(19) .
C29 C30 1.52(7) .
C31 O8 1.47(4) .
C31 C32 1.54(4) .
C32 C33 1.59(4) .
C33 C34 1.54(4) .
C35 O9 1.55(4) .
C35 C36 1.57(5) .
C36 C37 1.542(14) .
C39 C40 1.522(19) .
C39 O10 1.59(4) .
C40 C41 1.551(19) .
C41 C42 1.55(2) .
C47 O12 1.50(3) .
C47 C48 1.58(4) .
C48 C49 1.53(5) .
C49 C50 1.522(19) .
C51 O13 1.50(3) .
C51 C52 1.54(4) .
C52 C53 1.54(4) .
C53 C54 1.62(4) .
C59 O15 1.43(3) .
C59 C60 1.53(4) .
C60 C61 1.62(5) .
C61 C62 1.520(19) .
C63 O16 1.47(3) .
C63 C64 1.63(4) .
C64 C65 1.52(4) .
C65 C66 1.57(4) .
C67 O17 1.45(3) .
C67 C68 1.54(4) .
C68 C69 1.49(4) .
C69 C70 1.52(4) .
C71 O18 1.42(4) .
C71 C72 1.51(4) .
C72 C73 1.55(4) .
C73 C74 1.62(4) .
C75 O19 1.41(3) .
C75 C76 1.47(4) .
C76 C77 1.63(4) .
C77 C78 1.51(4) .
C79 C80 1.51(4) .
C79 O20 1.52(3) .
C80 C81 1.53(4) .
C81 C82 1.55(5) .
C83 O21 1.48(4) .
C83 C84 1.507(19) .
C84 C85 1.64(5) .
C85 C86 1.47(6) .
C87 O22 1.48(4) .
C87 C88 1.521(19) .
C88 C89 1.527(14) .
C89 C90B 1.54(2) .
C89 C90A 1.54(2) .
C91 O23 1.47(3) .
C91 C92 1.49(3) .
C92 C93 1.51(4) .
C93 C94 1.54(5) .
C95 C96 1.41(5) .
C95 O24 1.48(3) .
C96 C97 1.51(5) .
C97 C98 1.65(4) .
C99 O25 1.44(3) .
C99 C100 1.52(4) .
C100 C101 1.50(4) .
C101 C102 1.51(4) .
C107 O27 1.42(4) .
C107 C108 1.49(5) .
C108 C109 1.52(2) .
C109 C110 1.55(2) .
C111 O28 1.47(3) .
C111 C112 1.47(4) .
C112 C113 1.56(4) .
C113 C114 1.65(5) .
C115 C116 1.51(4) .
C115 O29 1.52(3) .
C116 C117 1.49(4) .
C117 C118 1.59(6) .
C123 O31 1.46(3) .
C123 C124 1.48(4) .
C124 C125 1.64(4) .
C125 C126 1.54(4) .
C127 O32 1.55(4) .
C127 C128 1.58(4) .
C128 C129 1.59(4) .
C129 C130 1.60(4) .
C131 O33 1.51(4) .
C131 C132 1.60(4) .
C132 C133 1.52(4) .
C133 C134 1.55(4) .
C135 O34 1.50(3) .
C135 C136 1.53(4) .
C136 C137 1.47(4) .
C137 C138 1.47(5) .
C143 O36 1.39(3) .
C143 C144 1.50(4) .
C144 C145 1.52(4) .
C145 C146 1.61(4) .
Ce1 O1A 2.467(18) .
Ce1 O3 2.483(18) .
Ce1 O2 2.509(17) .
Ce2 O5 2.44(2) .
Ce2 O4 2.464(18) .
Ce3 O6 2.492(16) .
Ce3 O7 2.527(16) .
Ce4 O10 2.438(19) .
Ce4 O9 2.472(18) .
Ce4 O8 2.486(19) .
Ce5 O11 2.45(2) .
Ce5 O13 2.46(2) .
Ce5 O12 2.521(17) .
Ce6 O16 2.456(15) .
Ce6 O14A 2.459(15) .
Ce6 O15 2.581(15) .
Ce7 O17 2.433(18) .
Ce7 O18 2.501(19) .
Ce7 Br41 3.027(3) 1_645
Ce7 Br40 3.041(3) 1_645
Ce8 O20 2.442(17) .
Ce8 O21 2.512(16) .
Ce8 O19 2.525(19) .
Ce9 O23 2.489(18) .
Ce9 O22 2.511(19) .
Ce9 Br24 2.882(10) .
Ce9 Br25 2.900(16) .
Ce10 O25 2.482(16) .
Ce10 O24 2.537(18) .
Ce11 O26 2.438(19) .
Ce11 O27 2.47(2) .
Ce11 O28 2.550(17) .
Ce12 O30 2.482(17) .
Ce12 O29 2.485(17) .
Ce12 O31 2.509(18) .
Ce13 O33 2.438(17) .
Ce13 O32 2.537(16) .
Ce13 O34 2.538(14) .
Ce14 O36 2.467(16) .
Ce14 O35 2.481(17) .
O11 C43A 1.538(19) .
O26 C103 1.44(2) .
O26 C203 1.441(19) .
O30 C219 1.42(6) .
O30 C119 1.69(7) .
O35 C139 1.456(19) .
O35 C239 1.50(6) .
O1A C1A 1.43(4) .
C1A C2A 1.52(2) .
C2A C3A 1.54(2) .
C3A C4A 1.54(2) .
C2B C3B 1.542(19) .
C3B C4B 1.55(2) .
O14A C55A 1.464(13) .
C55A C56A 1.585(19) .
C56A C57A 1.527(19) .
C57A C58A 1.56(2) .
C56B C57B 1.55(2) .
C57B C58B 1.54(2) .
C43A C44A 1.54(2) .
C44A C45A 1.54(2) .
C45A C46A 1.54(2) .
C44B C45B 1.536(19) .
C45B C46B 1.54(2) .
C139 C140 1.549(14) .
C140 C141 1.543(14) .
C141 C142 1.543(14) .
C239 C240 1.53(2) .
C240 C241 1.54(2) .
C241 C242 1.54(2) .
C103 C104 1.538(14) .
C104 C105 1.539(14) .
C105 C106 1.538(12) .
C203 C204 1.542(19) .
C204 C205 1.55(2) .
C205 C206 1.54(2) .
C119 C120 1.54(2) .
C120 C121 1.55(2) .
C121 C122 1.54(2) .
C219 C220 1.54(2) .
C220 C221 1.55(2) .
C221 C222 1.54(2) .
C21A C22A 1.34(7) .
C21B C22B 1.99(9) .

loop_
_geom_torsion_atom_site_label_1
_geom_torsion_atom_site_label_2
_geom_torsion_atom_site_label_3
_geom_torsion_atom_site_label_4
_geom_torsion
_geom_torsion_site_symmetry_1
_geom_torsion_site_symmetry_4
O2 C7 C8 C9 56(3) . .
C7 C8 C9 C10 175(2) . .
O3 C11 C12 C13 -50(4) . .
C11 C12 C13 C14 -176(3) . .
O4 C15 C16 C17 -178(3) . .
C15 C16 C17 C18 175(3) . .
O5 C19 C20 C21B 158(4) . .
O5 C19 C20 C21A -148(4) . .
O6 C23 C24 C25 171(2) . .
C23 C24 C25 C26 -179(2) . .
O7 C27 C28 C29 74(4) . .
C27 C28 C29 C30 70(5) . .
O8 C31 C32 C33 58(3) . .
C31 C32 C33 C34 177(2) . .
O9 C35 C36 C37 57(4) . .
C35 C36 C37 C38A 157(14) . .
C35 C36 C37 C38B 79(6) . .
O10 C39 C40 C41 -179(3) . .
C39 C40 C41 C42 179(4) . .
O12 C47 C48 C49 177(2) . .
C47 C48 C49 C50 89(4) . .
O13 C51 C52 C53 62(3) . .
C51 C52 C53 C54 177(2) . .
O15 C59 C60 C61 165(3) . .
C59 C60 C61 C62 53(4) . .
O16 C63 C64 C65 176(2) . .
C63 C64 C65 C66 72(3) . .
O17 C67 C68 C69 174(2) . .
C67 C68 C69 C70 176(3) . .
O18 C71 C72 C73 60(4) . .
C71 C72 C73 C74 162(3) . .
O19 C75 C76 C77 65(3) . .
C75 C76 C77 C78 172(3) . .
O20 C79 C80 C81 64(3) . .
C79 C80 C81 C82 -172(3) . .
O21 C83 C84 C85 -176(3) . .
C83 C84 C85 C86 74(5) . .
O22 C87 C88 C89 65(5) . .
C87 C88 C89 C90B 162(5) . .
C87 C88 C89 C90A -126(5) . .
O23 C91 C92 C93 177(2) . .
C91 C92 C93 C94 -178(3) . .
O24 C95 C96 C97 62(4) . .
C95 C96 C97 C98 -174(3) . .
O25 C99 C100 C101 -173(2) . .
C99 C100 C101 C102 -166(2) . .
O27 C107 C108 C109 179(5) . .
C107 C108 C109 C110 -178(4) . .
O28 C111 C112 C113 51(3) . .
C111 C112 C113 C114 176(3) . .
O29 C115 C116 C117 -180(2) . .
C115 C116 C117 C118 172(3) . .
O31 C123 C124 C125 -168(2) . .
C123 C124 C125 C126 175(3) . .
O32 C127 C128 C129 -62(3) . .
C127 C128 C129 C130 -166(3) . .
O33 C131 C132 C133 172(2) . .
C131 C132 C133 C134 179(2) . .
O34 C135 C136 C137 178(2) . .
C135 C136 C137 C138 166(3) . .
O36 C143 C144 C145 -171(2) . .
C143 C144 C145 C146 -180(2) . .
Ce14 Br42 Ce1 O1A 90.0(5) . .
Ce14 Br42 Ce1 O3 -67.5(4) . .
Ce14 Br42 Ce1 O2 -145.4(4) . .
Ce14 Br42 Ce1 Br3 45.2(2) . .
Ce14 Br42 Ce1 Br1 -118.89(17) . .
Ce14 Br42 Ce1 Br2 145.63(9) . .
Ce14 Br42 Ce1 Br43 6.35(9) . .
Ce2 Br3 Ce1 O1A 101.4(5) . .
Ce2 Br3 Ce1 O3 -112.3(4) . .
Ce2 Br3 Ce1 O2 -17.7(7) . .
Ce2 Br3 Ce1 Br42 145.79(14) . .
Ce2 Br3 Ce1 Br1 -43.35(9) . .
Ce2 Br3 Ce1 Br2 32.65(9) . .
Ce2 Br3 Ce1 Br43 -176.03(11) . .
Ce2 Br1 Ce1 O1A -7.8(7) . .
Ce2 Br1 Ce1 O3 159.8(4) . .
Ce2 Br1 Ce1 O2 -120.9(4) . .
Ce2 Br1 Ce1 Br42 -148.08(16) . .
Ce2 Br1 Ce1 Br3 42.51(9) . .
Ce2 Br1 Ce1 Br2 -40.18(8) . .
Ce2 Br1 Ce1 Br43 100.95(10) . .
Ce2 Br2 Ce1 O1A -113.4(5) . .
Ce2 Br2 Ce1 O3 77.4(7) . .
Ce2 Br2 Ce1 O2 117.0(4) . .
Ce2 Br2 Ce1 Br42 -173.34(8) . .
Ce2 Br2 Ce1 Br3 -33.06(8) . .
Ce2 Br2 Ce1 Br1 41.51(8) . .
Ce2 Br2 Ce1 Br43 -81.26(15) . .
Ce14 Br43 Ce1 O1A -83.3(5) . .
Ce14 Br43 Ce1 O3 79.5(4) . .
Ce14 Br43 Ce1 O2 39.0(6) . .
Ce14 Br43 Ce1 Br42 -6.22(9) . .
Ce14 Br43 Ce1 Br3 -161.93(11) . .
Ce14 Br43 Ce1 Br1 141.31(9) . .
Ce14 Br43 Ce1 Br2 -113.08(14) . .
Ce1 Br2 Ce2 O5 -2.3(8) . .
Ce1 Br2 Ce2 O4 -165.8(5) . .
Ce1 Br2 Ce2 Br4 113.16(10) . .
Ce1 Br2 Ce2 Br6 -101.89(9) . .
Ce1 Br2 Ce2 Br3 32.38(8) . .
Ce1 Br2 Ce2 Br1 -40.41(8) . .
Ce1 Br2 Ce2 Br5 169.46(14) . .
Ce3 Br6 Ce2 O5 79.3(6) . .
Ce3 Br6 Ce2 O4 -72.7(4) . .
Ce3 Br6 Ce2 Br4 -26.9(2) . .
Ce3 Br6 Ce2 Br2 -138.25(10) . .
Ce3 Br6 Ce2 Br3 128.02(12) . .
Ce3 Br6 Ce2 Br1 159.74(12) . .
Ce3 Br6 Ce2 Br5 7.62(10) . .
Ce1 Br3 Ce2 O5 125.7(5) . .
Ce1 Br3 Ce2 O4 -66.8(8) . .
Ce1 Br3 Ce2 Br4 -120.76(11) . .
Ce1 Br3 Ce2 Br2 -33.03(9) . .
Ce1 Br3 Ce2 Br6 74.60(15) . .
Ce1 Br3 Ce2 Br1 42.57(9) . .
Ce1 Br3 Ce2 Br5 172.98(10) . .
Ce1 Br1 Ce2 O5 -116.7(6) . .
Ce1 Br1 Ce2 O4 103.0(5) . .
Ce1 Br1 Ce2 Br4 -11.7(2) . .
Ce1 Br1 Ce2 Br2 40.78(8) . .
Ce1 Br1 Ce2 Br6 161.02(10) . .
Ce1 Br1 Ce2 Br3 -42.04(9) . .
Ce1 Br1 Ce2 Br5 -160.87(11) . .
Ce3 Br5 Ce2 O5 -91.8(5) . .
Ce4 Br5 Ce2 O5 113.7(5) . .
Ce3 Br5 Ce2 O4 68.8(5) . .
Ce4 Br5 Ce2 O4 -85.7(5) . .
Ce3 Br5 Ce2 Br4 152.04(12) . .
Ce4 Br5 Ce2 Br4 -2.4(2) . .
Ce3 Br5 Ce2 Br2 93.54(18) . .
Ce4 Br5 Ce2 Br2 -60.9(3) . .
Ce3 Br5 Ce2 Br6 -6.98(9) . .
Ce4 Br5 Ce2 Br6 -161.5(2) . .
Ce3 Br5 Ce2 Br3 -140.02(11) . .
Ce4 Br5 Ce2 Br3 65.5(3) . .
Ce3 Br5 Ce2 Br1 -45.10(16) . .
Ce4 Br5 Ce2 Br1 160.41(18) . .
Ce2 Br6 Ce3 O6 142.1(4) . .
Ce2 Br6 Ce3 O7 -146.3(4) . .
Ce2 Br6 Ce3 Br9 -76.82(12) . .
Ce2 Br6 Ce3 Br8 174.54(13) . .
Ce2 Br6 Ce3 Br7 66.75(11) . .
Ce2 Br6 Ce3 Br10 8.1(2) . .
Ce2 Br6 Ce3 Br5 -7.48(10) . .
Ce4 Br10 Ce3 O6 -137.0(5) . .
Ce4 Br10 Ce3 O7 120.0(6) . .
Ce4 Br10 Ce3 Br9 72.09(12) . .
Ce4 Br10 Ce3 Br8 169.10(12) . .
Ce4 Br10 Ce3 Br6 -19.5(2) . .
Ce4 Br10 Ce3 Br7 -81.15(11) . .
Ce4 Br10 Ce3 Br5 -4.01(10) . .
Ce2 Br5 Ce3 O6 -36.1(6) . .
Ce4 Br5 Ce3 O6 130.4(6) . .
Ce2 Br5 Ce3 O7 57.2(5) . .
Ce4 Br5 Ce3 O7 -136.4(4) . .
Ce2 Br5 Ce3 Br9 112.79(12) . .
Ce4 Br5 Ce3 Br9 -80.78(11) . .
Ce2 Br5 Ce3 Br8 -175.20(15) . .
Ce4 Br5 Ce3 Br8 -8.8(2) . .
Ce2 Br5 Ce3 Br6 7.10(10) . .
Ce4 Br5 Ce3 Br6 173.53(12) . .
Ce2 Br5 Ce3 Br7 -83.33(10) . .
Ce4 Br5 Ce3 Br7 83.10(10) . .
Ce2 Br5 Ce3 Br10 -162.84(12) . .
Ce4 Br5 Ce3 Br10 3.59(9) . .
Ce3 Br10 Ce4 O10 -68.2(4) . .
Ce3 Br10 Ce4 O9 23.8(6) . .
Ce3 Br10 Ce4 O8 78.6(5) . .
Ce3 Br10 Ce4 Br13 -121.29(13) . .
Ce3 Br10 Ce4 Br12 141.96(10) . .
Ce3 Br10 Ce4 Br11 -156.14(12) . .
Ce3 Br10 Ce4 Br5 3.97(10) . .
Ce5 Br13 Ce4 O10 -127.6(4) . .
Ce5 Br13 Ce4 O9 129.1(4) . .
Ce5 Br13 Ce4 O8 72.7(8) . .
Ce5 Br13 Ce4 Br10 -74.35(16) . .
Ce5 Br13 Ce4 Br12 38.46(9) . .
Ce5 Br13 Ce4 Br11 -39.60(9) . .
Ce5 Br13 Ce4 Br5 180.00(10) . .
Ce5 Br12 Ce4 O10 -11.6(8) . .
Ce5 Br12 Ce4 O9 -117.7(4) . .
Ce5 Br12 Ce4 O8 162.3(5) . .
Ce5 Br12 Ce4 Br10 99.33(10) . .
Ce5 Br12 Ce4 Br13 -38.17(8) . .
Ce5 Br12 Ce4 Br11 38.35(8) . .
Ce5 Br12 Ce4 Br5 -166.38(11) . .
Ce5 Br11 Ce4 O10 117.7(4) . .
Ce5 Br11 Ce4 O9 16.5(9) . .
Ce5 Br11 Ce4 O8 -102.2(5) . .
Ce5 Br11 Ce4 Br10 -163.56(10) . .
Ce5 Br11 Ce4 Br13 39.46(9) . .
Ce5 Br11 Ce4 Br12 -38.50(9) . .
Ce5 Br11 Ce4 Br5 166.12(12) . .
Ce2 Br5 Ce4 O10 -126.0(5) . .
Ce3 Br5 Ce4 O10 79.4(5) . .
Ce2 Br5 Ce4 O9 -14.4(5) . .
Ce3 Br5 Ce4 O9 -169.1(5) . .
Ce2 Br5 Ce4 O8 72.4(5) . .
Ce3 Br5 Ce4 O8 -82.3(5) . .
Ce2 Br5 Ce4 Br10 151.0(2) . .
Ce3 Br5 Ce4 Br10 -3.65(9) . .
Ce2 Br5 Ce4 Br13 -70.4(3) . .
Ce3 Br5 Ce4 Br13 134.92(11) . .
Ce2 Br5 Ce4 Br12 40.2(3) . .
Ce3 Br5 Ce4 Br12 -114.44(14) . .
Ce2 Br5 Ce4 Br11 -178.59(17) . .
Ce3 Br5 Ce4 Br11 26.72(19) . .
Ce6 Br14 Ce5 O11 -81.6(4) . .
Ce6 Br14 Ce5 O13 64.6(4) . .
Ce6 Br14 Ce5 O12 -39.0(7) . .
Ce6 Br14 Ce5 Br13 117.29(14) . .
Ce6 Br14 Ce5 Br11 148.81(12) . .
Ce6 Br14 Ce5 Br12 -146.90(10) . .
Ce6 Br14 Ce5 Br15 -5.05(10) . .
Ce4 Br13 Ce5 O11 -78.2(7) . .
Ce4 Br13 Ce5 O13 124.8(4) . .
Ce4 Br13 Ce5 O12 -124.7(5) . .
Ce4 Br13 Ce5 Br14 71.28(17) . .
Ce4 Br13 Ce5 Br11 39.79(8) . .
Ce4 Br13 Ce5 Br12 -38.50(9) . .
Ce4 Br13 Ce5 Br15 179.37(9) . .
Ce4 Br11 Ce5 O11 102.3(5) . .
Ce4 Br11 Ce5 O13 -118.0(4) . .
Ce4 Br11 Ce5 O12 -9.9(10) . .
Ce4 Br11 Ce5 Br14 160.14(10) . .
Ce4 Br11 Ce5 Br13 -39.54(9) . .
Ce4 Br11 Ce5 Br12 38.51(9) . .
Ce4 Br11 Ce5 Br15 -157.29(12) . .
Ce4 Br12 Ce5 O11 -165.2(4) . .
Ce4 Br12 Ce5 O13 7.6(8) . .
Ce4 Br12 Ce5 O12 117.9(5) . .
Ce4 Br12 Ce5 Br14 -102.09(10) . .
Ce4 Br12 Ce5 Br13 38.29(8) . .
Ce4 Br12 Ce5 Br11 -38.55(8) . .
Ce4 Br12 Ce5 Br15 157.87(12) . .
Ce6 Br15 Ce5 O11 79.8(4) . .
Ce7 Br15 Ce5 O11 -80.5(5) . .
Ce6 Br15 Ce5 O13 -79.7(4) . .
Ce7 Br15 Ce5 O13 120.0(5) . .
Ce6 Br15 Ce5 O12 160.7(6) . .
Ce7 Br15 Ce5 O12 0.4(6) . .
Ce6 Br15 Ce5 Br14 4.51(9) . .
Ce7 Br15 Ce5 Br14 -155.8(3) . .
Ce6 Br15 Ce5 Br13 -138.39(10) . .
Ce7 Br15 Ce5 Br13 61.3(3) . .
Ce6 Br15 Ce5 Br11 -37.26(17) . .
Ce7 Br15 Ce5 Br11 162.4(2) . .
Ce6 Br15 Ce5 Br12 117.26(14) . .
Ce7 Br15 Ce5 Br12 -43.1(4) . .
Ce5 Br14 Ce6 O16 -152.5(7) . .
Ce5 Br14 Ce6 O14A 155.5(4) . .
Ce5 Br14 Ce6 O15 -136.6(4) . .
Ce5 Br14 Ce6 Br16 -64.00(11) . .
Ce5 Br14 Ce6 Br17 79.34(10) . .
Ce5 Br14 Ce6 Br18 26.9(2) . .
Ce5 Br14 Ce6 Br15 4.88(9) . .
Ce7 Br18 Ce6 O16 156.8(4) . .
Ce7 Br18 Ce6 O14A -145.2(4) . .
Ce7 Br18 Ce6 O15 132.3(5) . .
Ce7 Br18 Ce6 Br16 71.37(11) . .
Ce7 Br18 Ce6 Br14 -22.8(2) . .
Ce7 Br18 Ce6 Br17 -75.77(11) . .
Ce7 Br18 Ce6 Br15 -0.51(10) . .
Ce5 Br15 Ce6 O16 154.9(6) . .
Ce7 Br15 Ce6 O16 -32.8(6) . .
Ce5 Br15 Ce6 O14A -67.1(7) . .
Ce7 Br15 Ce6 O14A 105.2(7) . .
Ce5 Br15 Ce6 O15 46.1(5) . .
Ce7 Br15 Ce6 O15 -141.5(5) . .
Ce5 Br15 Ce6 Br16 97.20(9) . .
Ce7 Br15 Ce6 Br16 -90.48(9) . .
Ce5 Br15 Ce6 Br14 -4.59(9) . .
Ce7 Br15 Ce6 Br14 167.73(10) . .
Ce5 Br15 Ce6 Br17 -89.00(9) . .
Ce7 Br15 Ce6 Br17 83.32(9) . .
Ce5 Br15 Ce6 Br18 -171.87(10) . .
Ce7 Br15 Ce6 Br18 0.45(9) . .
Ce6 Br18 Ce7 O17 74.4(4) . .
Ce6 Br18 Ce7 O18 -72.9(4) . .
Ce6 Br18 Ce7 Br19 27.2(2) . .
Ce6 Br18 Ce7 Br20 -117.84(13) . .
Ce6 Br18 Ce7 Br41 -160.17(12) . 1_645
Ce6 Br18 Ce7 Br40 137.94(10) . 1_645
Ce6 Br18 Ce7 Br15 0.51(10) . .
Ce8 Br19 Ce7 O17 151.6(4) . .
Ce8 Br19 Ce7 O18 -75.1(4) . .
Ce8 Br19 Ce7 Br18 -162.88(13) . .
Ce8 Br19 Ce7 Br20 -5.46(9) . .
Ce8 Br19 Ce7 Br41 29.3(2) . 1_645
Ce8 Br19 Ce7 Br40 74.68(9) . 1_645
Ce8 Br19 Ce7 Br15 -136.03(10) . .
Ce8 Br20 Ce7 O17 -37.2(6) . .
Ce8 Br20 Ce7 O18 119.6(4) . .
Ce8 Br20 Ce7 Br18 163.90(11) . .
Ce8 Br20 Ce7 Br19 5.65(9) . .
Ce8 Br20 Ce7 Br41 -154.14(11) . 1_645
Ce8 Br20 Ce7 Br40 -78.04(9) . 1_645
Ce8 Br20 Ce7 Br15 63.16(12) . .
Ce5 Br15 Ce7 O17 82.1(5) . .
Ce6 Br15 Ce7 O17 -78.1(4) . .
Ce5 Br15 Ce7 O18 -121.3(5) . .
Ce6 Br15 Ce7 O18 78.5(4) . .
Ce5 Br15 Ce7 Br18 159.7(3) . .
Ce6 Br15 Ce7 Br18 -0.45(9) . .
Ce5 Br15 Ce7 Br19 -3.2(3) . .
Ce6 Br15 Ce7 Br19 -163.34(10) . .
Ce5 Br15 Ce7 Br20 -61.8(3) . .
Ce6 Br15 Ce7 Br20 138.01(9) . .
Ce5 Br15 Ce7 Br41 -169.1(2) . 1_645
Ce6 Br15 Ce7 Br41 30.72(17) . 1_645
Ce5 Br15 Ce7 Br40 47.6(3) . 1_645
Ce6 Br15 Ce7 Br40 -112.53(12) . 1_645
Ce9 Br21 Ce8 O20 114.5(4) . .
Ce9 Br21 Ce8 O21 25.6(7) . .
Ce9 Br21 Ce8 O19 -98.9(4) . .
Ce9 Br21 Ce8 Br20 -143.44(14) . .
Ce9 Br21 Ce8 Br23 45.05(9) . .
Ce9 Br21 Ce8 Br22 -30.55(9) . .
Ce9 Br21 Ce8 Br19 -178.21(11) . .
Ce7 Br20 Ce8 O20 70.3(4) . .
Ce7 Br20 Ce8 O21 146.3(4) . .
Ce7 Br20 Ce8 O19 -86.4(5) . .
Ce7 Br20 Ce8 Br21 -40.8(2) . .
Ce7 Br20 Ce8 Br23 125.04(15) . .
Ce7 Br20 Ce8 Br22 -143.51(9) . .
Ce7 Br20 Ce8 Br19 -5.53(9) . .
Ce9 Br23 Ce8 O20 -159.6(4) . .
Ce9 Br23 Ce8 O21 123.3(4) . .
Ce9 Br23 Ce8 O19 8.7(7) . .
Ce9 Br23 Ce8 Br21 -44.09(9) . .
Ce9 Br23 Ce8 Br20 144.80(15) . .
Ce9 Br23 Ce8 Br22 40.97(8) . .
Ce9 Br23 Ce8 Br19 -99.59(11) . .
Ce9 Br22 Ce8 O20 -79.1(7) . .
Ce9 Br22 Ce8 O21 -117.2(4) . .
Ce9 Br22 Ce8 O19 113.0(5) . .
Ce9 Br22 Ce8 Br21 30.77(9) . .
Ce9 Br22 Ce8 Br20 174.45(8) . .
Ce9 Br22 Ce8 Br23 -42.16(8) . .
Ce9 Br22 Ce8 Br19 84.80(15) . .
Ce7 Br19 Ce8 O20 -80.1(4) . .
Ce7 Br19 Ce8 O21 -37.4(6) . .
Ce7 Br19 Ce8 O19 83.0(4) . .
Ce7 Br19 Ce8 Br21 164.66(11) . .
Ce7 Br19 Ce8 Br20 5.50(9) . .
Ce7 Br19 Ce8 Br23 -141.98(9) . .
Ce7 Br19 Ce8 Br22 109.45(14) . .
Ce8 Br22 Ce9 O23 13.0(8) . .
Ce8 Br22 Ce9 O22 169.0(5) . .
Ce8 Br22 Ce9 Br24 -101.0(10) . .
Ce8 Br22 Ce9 Br25 -113.2(13) . .
Ce8 Br22 Ce9 Br21 -30.06(8) . .
Ce8 Br22 Ce9 Br27 106.23(9) . .
Ce8 Br22 Ce9 Br23 41.31(8) . .
Ce8 Br22 Ce9 Br26 -170.99(11) . .
Ce8 Br21 Ce9 O23 -128.8(4) . .
Ce8 Br21 Ce9 O22 65.5(8) . .
Ce8 Br21 Ce9 Br24 127.9(11) . .
Ce8 Br21 Ce9 Br25 117.4(9) . .
Ce8 Br21 Ce9 Br22 31.16(9) . .
Ce8 Br21 Ce9 Br27 -71.57(16) . .
Ce8 Br21 Ce9 Br23 -44.66(9) . .
Ce8 Br21 Ce9 Br26 179.07(10) . .
Ce10 Br27 Ce9 O23 -67.7(4) . .
Ce10 Br27 Ce9 O22 78.4(4) . .
Ce10 Br27 Ce9 Br24 19(2) . .
Ce10 Br27 Ce9 Br25 41.0(17) . .
Ce10 Br27 Ce9 Br22 142.44(10) . .
Ce10 Br27 Ce9 Br21 -125.17(13) . .
Ce10 Br27 Ce9 Br23 -151.65(12) . .
Ce10 Br27 Ce9 Br26 5.04(10) . .
Ce8 Br23 Ce9 O23 124.5(4) . .
Ce8 Br23 Ce9 O22 -100.5(5) . .
Ce8 Br23 Ce9 Br24 32.3(19) . .
Ce8 Br23 Ce9 Br25 10(2) . .
Ce8 Br23 Ce9 Br22 -41.84(8) . .
Ce8 Br23 Ce9 Br21 43.43(9) . .
Ce8 Br23 Ce9 Br27 -155.49(10) . .
Ce8 Br23 Ce9 Br26 169.81(12) . .
Ce11 Br26 Ce9 O23 -101.7(5) . .
Ce10 Br26 Ce9 O23 78.1(4) . .
Ce11 Br26 Ce9 O22 100.8(5) . .
Ce10 Br26 Ce9 O22 -79.5(5) . .
Ce11 Br26 Ce9 Br24 3.7(14) . .
Ce10 Br26 Ce9 Br24 -176.5(14) . .
Ce11 Br26 Ce9 Br25 19.0(15) . .
Ce10 Br26 Ce9 Br25 -161.3(15) . .
Ce11 Br26 Ce9 Br22 80.4(3) . .
Ce10 Br26 Ce9 Br22 -99.83(14) . .
Ce11 Br26 Ce9 Br21 -46.4(3) . .
Ce10 Br26 Ce9 Br21 133.35(12) . .
Ce11 Br26 Ce9 Br27 175.7(2) . .
Ce10 Br26 Ce9 Br27 -4.52(9) . .
Ce11 Br26 Ce9 Br23 -149.9(2) . .
Ce10 Br26 Ce9 Br23 29.89(17) . .
Ce9 Br27 Ce10 O25 -149.6(4) . .
Ce9 Br27 Ce10 O24 139.0(4) . .
Ce9 Br27 Ce10 Br30 175.26(13) . .
Ce9 Br27 Ce10 Br29 63.89(11) . .
Ce9 Br27 Ce10 Br28 -76.22(11) . .
Ce9 Br27 Ce10 Br31 -11.3(2) . .
Ce9 Br27 Ce10 Br26 -4.92(10) . .
Ce11 Br31 Ce10 O25 128.6(5) . .
Ce11 Br31 Ce10 O24 -128.5(6) . .
Ce11 Br31 Ce10 Br30 -178.01(12) . .
Ce11 Br31 Ce10 Br29 -72.46(11) . .
Ce11 Br31 Ce10 Br28 72.88(11) . .
Ce11 Br31 Ce10 Br27 6.1(2) . .
Ce11 Br31 Ce10 Br26 -0.35(10) . .
Ce11 Br26 Ce10 O25 -126.7(5) . .
Ce9 Br26 Ce10 O25 53.4(5) . .
Ce11 Br26 Ce10 O24 137.5(5) . .
Ce9 Br26 Ce10 O24 -42.4(5) . .
Ce11 Br26 Ce10 Br30 4.3(2) . .
Ce9 Br26 Ce10 Br30 -175.60(14) . .
Ce11 Br26 Ce10 Br29 87.19(10) . .
Ce9 Br26 Ce10 Br29 -92.70(10) . .
Ce11 Br26 Ce10 Br28 -84.78(10) . .
Ce9 Br26 Ce10 Br28 95.33(10) . .
Ce11 Br26 Ce10 Br27 -175.52(11) . .
Ce9 Br26 Ce10 Br27 4.59(9) . .
Ce11 Br26 Ce10 Br31 0.33(10) . .
Ce9 Br26 Ce10 Br31 -179.55(11) . .
Ce12 Br32 Ce11 O26 -111.3(4) . .
Ce12 Br32 Ce11 O27 10.5(9) . .
Ce12 Br32 Ce11 O28 111.5(5) . .
Ce12 Br32 Ce11 Br34 -36.45(9) . .
Ce12 Br32 Ce11 Br33 39.54(9) . .
Ce12 Br32 Ce11 Br31 178.21(11) . .
Ce12 Br32 Ce11 Br26 -171.13(13) . .
Ce12 Br34 Ce11 O26 131.4(4) . .
Ce12 Br34 Ce11 O27 -120.9(5) . .
Ce12 Br34 Ce11 O28 -51.1(8) . .
Ce12 Br34 Ce11 Br32 36.50(9) . .
Ce12 Br34 Ce11 Br33 -39.93(8) . .
Ce12 Br34 Ce11 Br31 82.53(13) . .
Ce12 Br34 Ce11 Br26 -178.39(10) . .
Ce12 Br33 Ce11 O26 24.4(8) . .
Ce12 Br33 Ce11 O27 125.4(5) . .
Ce12 Br33 Ce11 O28 -146.0(4) . .
Ce12 Br33 Ce11 Br32 -39.68(8) . .
Ce12 Br33 Ce11 Br34 40.02(8) . .
Ce12 Br33 Ce11 Br31 -89.49(11) . .
Ce12 Br33 Ce11 Br26 169.06(11) . .
Ce10 Br31 Ce11 O26 75.6(4) . .
Ce10 Br31 Ce11 O27 -16.6(7) . .
Ce10 Br31 Ce11 O28 -77.7(4) . .
Ce10 Br31 Ce11 Br32 173.29(13) . .
Ce10 Br31 Ce11 Br34 125.62(12) . .
Ce10 Br31 Ce11 Br33 -135.86(11) . .
Ce10 Br31 Ce11 Br26 0.36(10) . .
Ce9 Br26 Ce11 O26 102.5(5) . .
Ce10 Br26 Ce11 O26 -77.3(4) . .
Ce9 Br26 Ce11 O27 -12.0(5) . .
Ce10 Br26 Ce11 O27 168.2(5) . .
Ce9 Br26 Ce11 O28 -103.9(5) . .
Ce10 Br26 Ce11 O28 76.4(5) . .
Ce9 Br26 Ce11 Br32 168.84(19) . .
Ce10 Br26 Ce11 Br32 -10.9(2) . .
Ce9 Br26 Ce11 Br34 50.5(3) . .
Ce10 Br26 Ce11 Br34 -129.30(12) . .
Ce9 Br26 Ce11 Br33 -58.1(3) . .
Ce10 Br26 Ce11 Br33 122.13(13) . .
Ce9 Br26 Ce11 Br31 179.5(2) . .
Ce10 Br26 Ce11 Br31 -0.32(9) . .
Ce11 Br33 Ce12 O30 -14.6(7) . .
Ce11 Br33 Ce12 O29 -118.9(4) . .
Ce11 Br33 Ce12 O31 157.9(4) . .
Ce11 Br33 Ce12 Br34 -39.85(8) . .
Ce11 Br33 Ce12 Br35 97.24(10) . .
Ce11 Br33 Ce12 Br32 39.22(8) . .
Ce11 Br33 Ce12 Br36 -158.49(12) . .
Ce11 Br34 Ce12 O30 -124.9(4) . .
Ce11 Br34 Ce12 O29 125.4(4) . .
Ce11 Br34 Ce12 O31 71.5(7) . .
Ce11 Br34 Ce12 Br33 40.58(9) . .
Ce11 Br34 Ce12 Br35 -75.69(15) . .
Ce11 Br34 Ce12 Br32 -36.25(9) . .
Ce11 Br34 Ce12 Br36 -178.77(9) . .
Ce13 Br35 Ce12 O30 -69.3(4) . .
Ce13 Br35 Ce12 O29 28.9(6) . .
Ce13 Br35 Ce12 O31 81.1(4) . .
Ce13 Br35 Ce12 Br33 143.39(10) . .
Ce13 Br35 Ce12 Br34 -117.94(13) . .
Ce13 Br35 Ce12 Br32 -158.06(12) . .
Ce13 Br35 Ce12 Br36 1.94(10) . .
Ce11 Br32 Ce12 O30 112.4(4) . .
Ce11 Br32 Ce12 O29 2.2(8) . .
Ce11 Br32 Ce12 O31 -107.2(4) . .
Ce11 Br32 Ce12 Br33 -40.26(9) . .
Ce11 Br32 Ce12 Br34 36.53(9) . .
Ce11 Br32 Ce12 Br35 -169.57(11) . .
Ce11 Br32 Ce12 Br36 157.73(12) . .
Ce14 Br36 Ce12 O30 -117.7(5) . .
Ce13 Br36 Ce12 O30 79.9(4) . .
Ce14 Br36 Ce12 O29 -1.1(5) . .
Ce13 Br36 Ce12 O29 -163.5(4) . .
Ce14 Br36 Ce12 O31 85.1(5) . .
Ce13 Br36 Ce12 O31 -77.4(4) . .
Ce14 Br36 Ce12 Br33 41.4(4) . .
Ce13 Br36 Ce12 Br33 -121.10(14) . .
Ce14 Br36 Ce12 Br34 -60.9(3) . .
Ce13 Br36 Ce12 Br34 136.63(10) . .
Ce14 Br36 Ce12 Br35 160.8(3) . .
Ce13 Br36 Ce12 Br35 -1.70(9) . .
Ce14 Br36 Ce12 Br32 -167.1(2) . .
Ce13 Br36 Ce12 Br32 30.47(18) . .
Ce12 Br35 Ce13 O33 -149.2(4) . .
Ce12 Br35 Ce13 O32 145.4(4) . .
Ce12 Br35 Ce13 O34 143.1(6) . .
Ce12 Br35 Ce13 Br37 67.37(11) . .
Ce12 Br35 Ce13 Br39 -22.4(2) . .
Ce12 Br35 Ce13 Br38 -75.25(10) . .
Ce12 Br35 Ce13 Br36 -1.87(9) . .
Ce14 Br39 Ce13 O33 149.7(4) . .
Ce14 Br39 Ce13 O32 -136.7(6) . .
Ce14 Br39 Ce13 O34 -146.4(4) . .
Ce14 Br39 Ce13 Br35 24.2(2) . .
Ce14 Br39 Ce13 Br37 -65.51(11) . .
Ce14 Br39 Ce13 Br38 77.34(10) . .
Ce14 Br39 Ce13 Br36 3.62(9) . .
Ce12 Br36 Ce13 O33 81.3(7) . .
Ce14 Br36 Ce13 O33 -92.0(7) . .
Ce12 Br36 Ce13 O32 -41.6(5) . .
Ce14 Br36 Ce13 O32 145.1(5) . .
Ce12 Br36 Ce13 O34 -148.7(5) . .
Ce14 Br36 Ce13 O34 38.0(5) . .
Ce12 Br36 Ce13 Br35 1.74(9) . .
Ce14 Br36 Ce13 Br35 -171.53(10) . .
Ce12 Br36 Ce13 Br37 -93.92(9) . .
Ce14 Br36 Ce13 Br37 92.81(9) . .
Ce12 Br36 Ce13 Br39 170.00(10) . .
Ce14 Br36 Ce13 Br39 -3.28(9) . .
Ce12 Br36 Ce13 Br38 86.39(9) . .
Ce14 Br36 Ce13 Br38 -86.88(9) . .
Ce13 Br39 Ce14 O36 -78.5(4) . .
Ce13 Br39 Ce14 O35 68.4(4) . .
Ce13 Br39 Ce14 Br42 112.96(13) . .
Ce13 Br39 Ce14 Br43 -30.4(2) . .
Ce13 Br39 Ce14 Br40 156.11(11) . .
Ce13 Br39 Ce14 Br41 -141.67(9) . .
Ce13 Br39 Ce14 Br36 -3.69(10) . .
Ce1 Br42 Ce14 O36 35.1(6) . .
Ce1 Br42 Ce14 O35 -119.6(4) . .
Ce1 Br42 Ce14 Br39 -164.68(11) . .
Ce1 Br42 Ce14 Br43 -6.52(9) . .
Ce1 Br42 Ce14 Br40 152.33(11) . .
Ce1 Br42 Ce14 Br41 76.78(10) . .
Ce1 Br42 Ce14 Br36 -64.61(13) . .
Ce1 Br43 Ce14 O36 -151.5(4) . .
Ce1 Br43 Ce14 O35 73.3(4) . .
Ce1 Br43 Ce14 Br39 161.78(13) . .
Ce1 Br43 Ce14 Br42 6.10(9) . .
Ce1 Br43 Ce14 Br40 -28.51(19) . .
Ce1 Br43 Ce14 Br41 -76.12(9) . .
Ce1 Br43 Ce14 Br36 134.58(10) . .
Ce7 Br40 Ce14 O36 60.7(5) 1_465 .
Ce7 Br40 Ce14 O35 -159.7(4) 1_465 .
Ce7 Br40 Ce14 Br39 123.20(10) 1_465 .
Ce7 Br40 Ce14 Br42 -84.80(10) 1_465 .
Ce7 Br40 Ce14 Br43 -50.43(18) 1_465 .
Ce7 Br40 Ce14 Br41 -0.95(9) 1_465 .
Ce7 Br40 Ce14 Br36 157.18(12) 1_465 .
Ce7 Br41 Ce14 O36 -125.0(4) 1_465 .
Ce7 Br41 Ce14 O35 45.9(7) 1_465 .
Ce7 Br41 Ce14 Br39 -61.62(12) 1_465 .
Ce7 Br41 Ce14 Br42 77.93(9) 1_465 .
Ce7 Br41 Ce14 Br43 152.78(10) 1_465 .
Ce7 Br41 Ce14 Br40 0.95(9) 1_465 .
Ce7 Br41 Ce14 Br36 -159.11(10) 1_465 .
Ce12 Br36 Ce14 O36 -80.9(5) . .
Ce13 Br36 Ce14 O36 81.6(4) . .
Ce12 Br36 Ce14 O35 120.4(5) . .
Ce13 Br36 Ce14 O35 -77.1(4) . .
Ce12 Br36 Ce14 Br39 -159.2(3) . .
Ce13 Br36 Ce14 Br39 3.27(9) . .
Ce12 Br36 Ce14 Br42 63.3(3) . .
Ce13 Br36 Ce14 Br42 -134.25(9) . .
Ce12 Br36 Ce14 Br43 4.4(3) . .
Ce13 Br36 Ce14 Br43 166.82(10) . .
Ce12 Br36 Ce14 Br40 167.0(2) . .
Ce13 Br36 Ce14 Br40 -30.57(18) . .
Ce12 Br36 Ce14 Br41 -46.3(3) . .
Ce13 Br36 Ce14 Br41 116.21(12) . .
C8 C7 O2 Ce1 -132(2) . .
O1A Ce1 O2 C7 66(2) . .
O3 Ce1 O2 C7 -82(2) . .
Br42 Ce1 O2 C7 1(2) . .
Br3 Ce1 O2 C7 170.6(19) . .
Br1 Ce1 O2 C7 -164(2) . .
Br2 Ce1 O2 C7 120(2) . .
Br43 Ce1 O2 C7 -43(3) . .
C12 C11 O3 Ce1 -90(3) . .
O1A Ce1 O3 C11 159(2) . .
O2 Ce1 O3 C11 -79(2) . .
Br42 Ce1 O3 C11 -158(2) . .
Br3 Ce1 O3 C11 61(2) . .
Br1 Ce1 O3 C11 -4(2) . .
Br2 Ce1 O3 C11 -39(3) . .
Br43 Ce1 O3 C11 127(2) . .
C16 C15 O4 Ce2 116(2) . .
O5 Ce2 O4 C15 154.3(18) . .
Br4 Ce2 O4 C15 46.8(19) . .
Br2 Ce2 O4 C15 -41.3(19) . .
Br6 Ce2 O4 C15 -160(2) . .
Br3 Ce2 O4 C15 -7(2) . .
Br1 Ce2 O4 C15 -102(2) . .
Br5 Ce2 O4 C15 125(2) . .
C20 C19 O5 Ce2 169(3) . .
O4 Ce2 O5 C19 86(5) . .
Br4 Ce2 O5 C19 -177(5) . .
Br2 Ce2 O5 C19 -69(5) . .
Br6 Ce2 O5 C19 41(5) . .
Br3 Ce2 O5 C19 -105(5) . .
Br1 Ce2 O5 C19 -32(5) . .
Br5 Ce2 O5 C19 116(5) . .
C24 C23 O6 Ce3 -111(2) . .
O7 Ce3 O6 C23 -137(2) . .
Br9 Ce3 O6 C23 -145.6(17) . .
Br8 Ce3 O6 C23 140(2) . .
Br6 Ce3 O6 C23 -60.7(19) . .
Br7 Ce3 O6 C23 28.5(18) . .
Br10 Ce3 O6 C23 84.6(19) . .
Br5 Ce3 O6 C23 -18(2) . .
C28 C27 O7 Ce3 -148.7(18) . .
O6 Ce3 O7 C27 -112.9(19) . .
Br9 Ce3 O7 C27 61.6(18) . .
Br8 Ce3 O7 C27 -36.6(18) . .
Br6 Ce3 O7 C27 167.0(19) . .
Br7 Ce3 O7 C27 -135.0(17) . .
Br10 Ce3 O7 C27 12(2) . .
Br5 Ce3 O7 C27 117.2(18) . .
C32 C31 O8 Ce4 -162.9(16) . .
O10 Ce4 O8 C31 -123.1(19) . .
O9 Ce4 O8 C31 -29(2) . .
Br10 Ce4 O8 C31 -174(2) . .
Br13 Ce4 O8 C31 27(2) . .
Br12 Ce4 O8 C31 61.6(19) . .
Br11 Ce4 O8 C31 125.0(19) . .
Br5 Ce4 O8 C31 -98(2) . .
C36 C35 O9 Ce4 100(3) . .
O10 Ce4 O9 C35 -110(2) . .
O8 Ce4 O9 C35 115(2) . .
Br10 Ce4 O9 C35 168(2) . .
Br13 Ce4 O9 C35 -35(2) . .
Br12 Ce4 O9 C35 40(2) . .
Br11 Ce4 O9 C35 -13(3) . .
Br5 Ce4 O9 C35 -172(2) . .
C40 C39 O10 Ce4 -64(4) . .
O9 Ce4 O10 C39 64(3) . .
O8 Ce4 O10 C39 150(3) . .
Br10 Ce4 O10 C39 -160(3) . .
Br13 Ce4 O10 C39 -13(3) . .
Br12 Ce4 O10 C39 -39(3) . .
Br11 Ce4 O10 C39 -87(3) . .
Br5 Ce4 O10 C39 124(3) . .
C44B C43B O11 C43A 25(4) . .
C44B C43B O11 Ce5 150(3) . .
O13 Ce5 O11 C43B 135(3) . .
O12 Ce5 O11 C43B 36(3) . .
Br14 Ce5 O11 C43B -172(3) . .
Br13 Ce5 O11 C43B -11(3) . .
Br11 Ce5 O11 C43B -114(3) . .
Br12 Ce5 O11 C43B -51(3) . .
Br15 Ce5 O11 C43B 107(3) . .
O13 Ce5 O11 C43A -144(3) . .
O12 Ce5 O11 C43A 116(3) . .
Br14 Ce5 O11 C43A -91(3) . .
Br13 Ce5 O11 C43A 69(3) . .
Br11 Ce5 O11 C43A -33(3) . .
Br12 Ce5 O11 C43A 30(3) . .
Br15 Ce5 O11 C43A -172(3) . .
C48 C47 O12 Ce5 128(2) . .
O11 Ce5 O12 C47 -108(2) . .
O13 Ce5 O12 C47 117(2) . .
Br14 Ce5 O12 C47 -150.0(17) . .
Br13 Ce5 O12 C47 45(2) . .
Br11 Ce5 O12 C47 16(3) . .
Br12 Ce5 O12 C47 -31(2) . .
Br15 Ce5 O12 C47 174(2) . .
C52 C51 O13 Ce5 119(2) . .
O11 Ce5 O13 C51 145.8(19) . .
O12 Ce5 O13 C51 -128(2) . .
Br14 Ce5 O13 C51 95(2) . .
Br13 Ce5 O13 C51 -54.4(19) . .
Br11 Ce5 O13 C51 20.7(19) . .
Br12 Ce5 O13 C51 -24(2) . .
Br15 Ce5 O13 C51 175(2) . .
C60 C59 O15 Ce6 131.7(18) . .
O16 Ce6 O15 C59 -142.6(18) . .
O14A Ce6 O15 C59 142.5(18) . .
Br16 Ce6 O15 C59 -54.0(17) . .
Br14 Ce6 O15 C59 47.5(17) . .
Br17 Ce6 O15 C59 102.7(17) . .
Br18 Ce6 O15 C59 -118.1(16) . .
Br15 Ce6 O15 C59 -4.4(19) . .
C64 C63 O16 Ce6 111.0(18) . .
O14A Ce6 O16 C63 117.2(18) . .
O15 Ce6 O16 C63 44.2(17) . .
Br16 Ce6 O16 C63 -32.4(17) . .
Br14 Ce6 O16 C63 60(2) . .
Br17 Ce6 O16 C63 176.4(16) . .
Br18 Ce6 O16 C63 -119.5(18) . .
Br15 Ce6 O16 C63 -86.0(18) . .
C68 C67 O17 Ce7 -112(2) . .
O18 Ce7 O17 C67 -159.1(19) . .
Br18 Ce7 O17 C67 154(2) . .
Br19 Ce7 O17 C67 -53(2) . .
Br20 Ce7 O17 C67 -11(2) . .
Br41 Ce7 O17 C67 93(2) 1_645 .
Br40 Ce7 O17 C67 29.9(19) 1_645 .
Br15 Ce7 O17 C67 -128(2) . .
C72 C71 O18 Ce7 97(3) . .
O17 Ce7 O18 C71 161(2) . .
Br18 Ce7 O18 C71 -153(3) . .
Br19 Ce7 O18 C71 67(3) . .
Br20 Ce7 O18 C71 -1(2) . .
Br41 Ce7 O18 C71 -78(3) 1_645 .
Br40 Ce7 O18 C71 -37(3) 1_645 .
Br15 Ce7 O18 C71 129(3) . .
C76 C75 O19 Ce8 106(3) . .
O20 Ce8 O19 C75 17(3) . .
O21 Ce8 O19 C75 125(3) . .
Br21 Ce8 O19 C75 -92(3) . .
Br20 Ce8 O19 C75 63(3) . .
Br23 Ce8 O19 C75 -142(2) . .
Br22 Ce8 O19 C75 -175(3) . .
Br19 Ce8 O19 C75 -13(3) . .
C80 C79 O20 Ce8 71(3) . .
O21 Ce8 O20 C79 92(2) . .
O19 Ce8 O20 C79 -147.6(19) . .
Br21 Ce8 O20 C79 -48(2) . .
Br20 Ce8 O20 C79 168(2) . .
Br23 Ce8 O20 C79 16.9(19) . .
Br22 Ce8 O20 C79 53(2) . .
Br19 Ce8 O20 C79 -116(2) . .
C84 C83 O21 Ce8 -140(2) . .
O20 Ce8 O21 C83 151(2) . .
O19 Ce8 O21 C83 4(2) . .
Br21 Ce8 O21 C83 -107.2(19) . .
Br20 Ce8 O21 C83 66.0(19) . .
Br23 Ce8 O21 C83 -126(2) . .
Br22 Ce8 O21 C83 -50.4(19) . .
Br19 Ce8 O21 C83 108.6(19) . .
C88 C87 O22 Ce9 -170(3) . .
O23 Ce9 O22 C87 -119(2) . .
Br24 Ce9 O22 C87 -16(2) . .
Br25 Ce9 O22 C87 -12(2) . .
Br22 Ce9 O22 C87 77(2) . .
Br21 Ce9 O22 C87 41(3) . .
Br27 Ce9 O22 C87 -168(2) . .
Br23 Ce9 O22 C87 136(2) . .
Br26 Ce9 O22 C87 -89(2) . .
C92 C91 O23 Ce9 -141.3(18) . .
O22 Ce9 O23 C91 -140.4(18) . .
Br24 Ce9 O23 C91 119.8(19) . .
Br25 Ce9 O23 C91 127(2) . .
Br22 Ce9 O23 C91 7(2) . .
Br21 Ce9 O23 C91 50.5(19) . .
Br27 Ce9 O23 C91 -93.6(19) . .
Br23 Ce9 O23 C91 -20.3(18) . .
Br26 Ce9 O23 C91 -170(2) . .
C96 C95 O24 Ce10 77(4) . .
O25 Ce10 O24 C95 108(2) . .
Br30 Ce10 O24 C95 30(2) . .
Br29 Ce10 O24 C95 -77(2) . .
Br28 Ce10 O24 C95 128(2) . .
Br27 Ce10 O24 C95 -172(2) . .
Br31 Ce10 O24 C95 -19(3) . .
Br26 Ce10 O24 C95 -125(2) . .
C100 C99 O25 Ce10 114(2) . .
O24 Ce10 O25 C99 130(2) . .
Br30 Ce10 O25 C99 -148(2) . .
Br29 Ce10 O25 C99 123(2) . .
Br28 Ce10 O25 C99 -36(2) . .
Br27 Ce10 O25 C99 53(2) . .
Br31 Ce10 O25 C99 -94(2) . .
Br26 Ce10 O25 C99 5(2) . .
O27 Ce11 O26 C103 -128(4) . .
O28 Ce11 O26 C103 131(4) . .
Br32 Ce11 O26 C103 24(4) . .
Br34 Ce11 O26 C103 -51(4) . .
Br33 Ce11 O26 C103 -35(4) . .
Br31 Ce11 O26 C103 93(4) . .
Br26 Ce11 O26 C103 169(4) . .
O27 Ce11 O26 C203 -51(3) . .
O28 Ce11 O26 C203 -151(3) . .
Br32 Ce11 O26 C203 101(3) . .
Br34 Ce11 O26 C203 27(3) . .
Br33 Ce11 O26 C203 42(3) . .
Br31 Ce11 O26 C203 171(3) . .
Br26 Ce11 O26 C203 -114(3) . .
C108 C107 O27 Ce11 99(3) . .
O26 Ce11 O27 C107 126(3) . .
O28 Ce11 O27 C107 -97(3) . .
Br32 Ce11 O27 C107 8(3) . .
Br34 Ce11 O27 C107 54(3) . .
Br33 Ce11 O27 C107 -20(3) . .
Br31 Ce11 O27 C107 -154(2) . .
Br26 Ce11 O27 C107 -171(3) . .
C112 C111 O28 Ce11 -160.3(18) . .
O26 Ce11 O28 C111 -121.2(18) . .
O27 Ce11 O28 C111 131.0(19) . .
Br32 Ce11 O28 C111 -18.1(19) . .
Br34 Ce11 O28 C111 62(2) . .
Br33 Ce11 O28 C111 51.3(18) . .
Br31 Ce11 O28 C111 -83.3(19) . .
Br26 Ce11 O28 C111 -158(2) . .
C116 C115 O29 Ce12 -116(2) . .
O30 Ce12 O29 C115 -109(2) . .
O31 Ce12 O29 C115 114(2) . .
Br33 Ce12 O29 C115 36(2) . .
Br34 Ce12 O29 C115 -38(2) . .
Br35 Ce12 O29 C115 163.2(18) . .
Br32 Ce12 O29 C115 -4(2) . .
Br36 Ce12 O29 C115 -169(2) . .
O29 Ce12 O30 C219 119(4) . .
O31 Ce12 O30 C219 -147(4) . .
Br33 Ce12 O30 C219 22(4) . .
Br34 Ce12 O30 C219 47(4) . .
Br35 Ce12 O30 C219 -102(4) . .
Br32 Ce12 O30 C219 -29(4) . .
Br36 Ce12 O30 C219 179(4) . .
O29 Ce12 O30 C119 144(3) . .
O31 Ce12 O30 C119 -122(3) . .
Br33 Ce12 O30 C119 47(3) . .
Br34 Ce12 O30 C119 72(3) . .
Br35 Ce12 O30 C119 -77(3) . .
Br32 Ce12 O30 C119 -4(3) . .
Br36 Ce12 O30 C119 -157(3) . .
C124 C123 O31 Ce12 111(2) . .
O30 Ce12 O31 C123 -172(2) . .
O29 Ce12 O31 C123 -69(2) . .
Br33 Ce12 O31 C123 14(2) . .
Br34 Ce12 O31 C123 -16(3) . .
Br35 Ce12 O31 C123 142(2) . .
Br32 Ce12 O31 C123 80(2) . .
Br36 Ce12 O31 C123 -140(2) . .
C128 C127 O32 Ce13 141.4(18) . .
O33 Ce13 O32 C127 113.5(19) . .
O34 Ce13 O32 C127 38.2(18) . .
Br35 Ce13 O32 C127 -140.2(19) . .
Br37 Ce13 O32 C127 -46.3(18) . .
Br39 Ce13 O32 C127 29(2) . .
Br38 Ce13 O32 C127 162.5(17) . .
Br36 Ce13 O32 C127 -95.6(18) . .
C132 C131 O33 Ce13 -111(3) . .
O32 Ce13 O33 C131 154(3) . .
O34 Ce13 O33 C131 -129(3) . .
Br35 Ce13 O33 C131 89(2) . .
Br37 Ce13 O33 C131 -172(2) . .
Br39 Ce13 O33 C131 -64(3) . .
Br38 Ce13 O33 C131 11(2) . .
Br36 Ce13 O33 C131 16(3) . .
C136 C135 O34 Ce13 148.2(16) . .
O33 Ce13 O34 C135 178.7(18) . .
O32 Ce13 O34 C135 -106.8(18) . .
Br35 Ce13 O34 C135 -104.5(17) . .
Br37 Ce13 O34 C135 -26.0(17) . .
Br39 Ce13 O34 C135 67.0(17) . .
Br38 Ce13 O34 C135 126.0(17) . .
Br36 Ce13 O34 C135 25.0(19) . .
O36 Ce14 O35 C139 164(3) . .
Br39 Ce14 O35 C139 115(4) . .
Br42 Ce14 O35 C139 -36(3) . .
Br43 Ce14 O35 C139 -103(4) . .
Br40 Ce14 O35 C139 40(4) . .
Br41 Ce14 O35 C139 -3(4) . .
Br36 Ce14 O35 C139 -166(4) . .
O36 Ce14 O35 C239 131(3) . .
Br39 Ce14 O35 C239 82(3) . .
Br42 Ce14 O35 C239 -69(3) . .
Br43 Ce14 O35 C239 -136(3) . .
Br40 Ce14 O35 C239 7(3) . .
Br41 Ce14 O35 C239 -36(3) . .
Br36 Ce14 O35 C239 161(3) . .
C144 C143 O36 Ce14 114(2) . .
O35 Ce14 O36 C143 156.4(18) . .
Br39 Ce14 O36 C143 -154(2) . .
Br42 Ce14 O36 C143 13(2) . .
Br43 Ce14 O36 C143 53(2) . .
Br40 Ce14 O36 C143 -92(2) . .
Br41 Ce14 O36 C143 -30.2(19) . .
Br36 Ce14 O36 C143 127(2) . .
O3 Ce1 O1A C1A -9(4) . .
O2 Ce1 O1A C1A -119(3) . .
Br42 Ce1 O1A C1A -53(3) . .
Br3 Ce1 O1A C1A 100(3) . .
Br1 Ce1 O1A C1A 149(3) . .
Br2 Ce1 O1A C1A -177(3) . .
Br43 Ce1 O1A C1A 22(3) . .
Ce1 O1A C1A C2A -121(3) . .
O1A C1A C2A C3A -65(9) . .
C1A C2A C3A C4A -176(7) . .
O16 Ce6 O14A C55A 172.1(19) . .
O15 Ce6 O14A C55A -110.2(18) . .
Br16 Ce6 O14A C55A -135.7(16) . .
Br14 Ce6 O14A C55A -38.6(17) . .
Br17 Ce6 O14A C55A 42.1(17) . .
Br18 Ce6 O14A C55A 113.1(17) . .
Br15 Ce6 O14A C55A 21(2) . .
Ce6 O14A C55A C56A -130(3) . .
O14A C55A C56A C57A 165(5) . .
C55A C56A C57A C58A -162(6) . .
C43B O11 C43A C44A -25(4) . .
Ce5 O11 C43A C44A -141(3) . .
O11 C43A C44A C45A 162(9) . .
C43A C44A C45A C46A 174(6) . .
O11 C43B C44B C45B 177(6) . .
C43B C44B C45B C46B -30(13) . .
C239 O35 C139 C140 -27(7) . .
Ce14 O35 C139 C140 -98(5) . .
O35 C139 C140 C141 -177(6) . .
C139 C140 C141 C142 -171(6) . .
C139 O35 C239 C240 10(7) . .
Ce14 O35 C239 C240 143(3) . .
O35 C239 C240 C241 170(5) . .
C239 C240 C241 C242 -55(8) . .
C203 O26 C103 C104 13(5) . .
Ce11 O26 C103 C104 137(4) . .
O26 C103 C104 C105 -66(9) . .
C103 C104 C105 C106 145(7) . .
C103 O26 C203 C204 178(6) . .
Ce11 O26 C203 C204 62(5) . .
O26 C203 C204 C205 -84(15) . .
C203 C204 C205 C206 -107(14) . .
C219 O30 C119 C120 -32(10) . .
Ce12 O30 C119 C120 -143(4) . .
O30 C119 C120 C121 -175(5) . .
C119 C120 C121 C122 -68(8) . .
C119 O30 C219 C220 122(14) . .
Ce12 O30 C219 C220 -154(4) . .
O30 C219 C220 C221 -128(7) . .
C219 C220 C221 C222 -53(12) . .
C19 C20 C21A C22A -152(5) . .
C21B C20 C21A C22A -62(6) . .
C19 C20 C21B C22B 173(3) . .
C21A C20 C21B C22B 54(4) . .
